data_1519383
loop_
_publ_author_name
'Kuriyama, Shogo'
'Arashiba, Kazuya'
'Nakajima, Kazunari'
'Tanaka, Hiromasa'
'Yoshizawa, Kazunari'
'Nishibayashi, Yoshiaki'

_publ_section_title
;
 Nitrogen fixation catalyzed by ferrocene-substituted dinitrogen-bridged
 dimolybdenum--dinitrogen complexes: unique behavior of ferrocene moiety
 as redox active site
;
_journal_issue 7
_journal_name_full 'Chem. Sci.'
_journal_page_first 3940
_journal_paper_doi 10.1039/C5SC00545K
_journal_volume 6
_journal_year 2015
_chemical_formula_moiety 'C72 H116 Fe2 Mo2 N12 P4'
_chemical_formula_sum 'C72 H116 Fe2 Mo2 N12 P4'
_chemical_formula_weight 1577.26
_space_group_IT_number 2
_symmetry_cell_setting triclinic
_symmetry_Int_Tables_number 2
_symmetry_space_group_name_Hall '-P 1'
_symmetry_space_group_name_H-M 'P -1'
_atom_sites_solution_hydrogens geom
_atom_sites_solution_primary direct
_atom_sites_solution_secondary difmap
_cell_angle_alpha 72.467(5)
_cell_angle_beta 83.794(4)
_cell_angle_gamma 81.014(4)
_cell_formula_units_Z 2
_cell_length_a 14.749(3)
_cell_length_b 15.266(3)
_cell_length_c 18.081(4)
_cell_measurement_reflns_used 6242
_cell_measurement_temperature 193
_cell_measurement_theta_max 27.45
_cell_measurement_theta_min 3.19
_cell_volume 3826.2(14)
_computing_cell_refinement 'RAPID AUTO'
_computing_data_collection 'RAPID AUTO (Rigaku, ????)'
_computing_data_reduction 'RAPID AUTO'
_computing_molecular_graphics 'CrystalStructure 4.0'
_computing_publication_material 'CrystalStructure 4.0 (Rigaku, 2010)'
_computing_structure_refinement 'CRYSTALS (Carruthers, et al., 1999)'
_computing_structure_solution SIR97
_diffrn_ambient_temperature 193
_diffrn_detector_area_resol_mean 10.000
_diffrn_measured_fraction_theta_full 0.980
_diffrn_measured_fraction_theta_max 0.980
_diffrn_measurement_device_type 'Rigaku R-AXIS RAPID'
_diffrn_measurement_method \w
_diffrn_radiation_type 'Mo K\a'
_diffrn_radiation_wavelength 0.71075
_diffrn_reflns_av_R_equivalents 0.0495
_diffrn_reflns_limit_h_max 19
_diffrn_reflns_limit_h_min -19
_diffrn_reflns_limit_k_max 19
_diffrn_reflns_limit_k_min -19
_diffrn_reflns_limit_l_max 22
_diffrn_reflns_limit_l_min -23
_diffrn_reflns_number 36266
_diffrn_reflns_theta_full 27.47
_diffrn_reflns_theta_max 27.48
_diffrn_standards_number 0
_exptl_absorpt_coefficient_mu 0.823
_exptl_absorpt_correction_T_max 0.884
_exptl_absorpt_correction_T_min 0.712
_exptl_absorpt_correction_type multi-scan
_exptl_absorpt_process_details 'ABSCOR (Rigaku, 1995)'
_exptl_crystal_colour brown
_exptl_crystal_density_diffrn 1.369
_exptl_crystal_density_method 'not measured'
_exptl_crystal_description block
_exptl_crystal_F_000 1656.00
_exptl_crystal_size_max 0.200
_exptl_crystal_size_mid 0.150
_exptl_crystal_size_min 0.150
_refine_diff_density_max 1.280
_refine_diff_density_min -0.739
_refine_ls_extinction_method none
_refine_ls_goodness_of_fit_ref 1.013
_refine_ls_hydrogen_treatment constr
_refine_ls_number_parameters 905
_refine_ls_number_reflns 17205
_refine_ls_R_factor_gt 0.0452
_refine_ls_shift/su_max 0.000
_refine_ls_structure_factor_coef Fsqd
_refine_ls_weighting_details 'w = 1/[2.5000\s(Fo^2^)]/(4Fo^2^)'
_refine_ls_weighting_scheme calc
_refine_ls_wR_factor_ref 0.0934
_reflns_number_gt 13346
_reflns_number_total 17205
_reflns_threshold_expression F^2^>2.0\s(F^2^)
_cod_data_source_file c5sc00545k3.cif
_cod_data_source_block 1b
_cod_depositor_comments 'Adding full bibliography for 1519383--1519387.cif.'
_cod_original_cell_volume 3826.1(13)
_cod_database_code 1519383

loop_
_symmetry_equiv_pos_site_id
_symmetry_equiv_pos_as_xyz
1 +X,+Y,+Z
2 -X,-Y,-Z

loop_
_atom_site_label
_atom_site_type_symbol
_atom_site_fract_x
_atom_site_fract_y
_atom_site_fract_z
_atom_site_U_iso_or_equiv
_atom_site_adp_type
_atom_site_occupancy
_atom_site_symmetry_multiplicity
_atom_site_calc_flag
_atom_site_refinement_flags
Mo1 Mo 0.19907(2) 0.26239(2) 0.567100(10) 0.02072(7) Uani 1.0 2 d .
Mo2 Mo 0.45332(2) 0.15712(2) 0.764020(10) 0.02117(7) Uani 1.0 2 d .
Fe1 Fe 0.00361(3) 0.35696(3) 0.17579(2) 0.02924(13) Uani 1.0 2 d .
Fe2 Fe 0.85101(3) 0.24602(3) 0.96155(3) 0.03040(13) Uani 1.0 2 d .
P1 P 0.11944(5) 0.12484(5) 0.60490(4) 0.0231(2) Uani 1.0 2 d .
P2 P 0.23520(5) 0.41955(5) 0.48737(5) 0.0257(2) Uani 1.0 2 d .
P3 P 0.37347(5) 0.20682(6) 0.87476(4) 0.0260(3) Uani 1.0 2 d .
P4 P 0.58235(5) 0.09400(6) 0.68765(4) 0.0251(2) Uani 1.0 2 d .
N1 N 0.09826(16) 0.30016(16) 0.47920(13) 0.0221(7) Uani 1.0 2 d .
N2 N 0.11340(17) 0.32014(16) 0.63901(14) 0.0285(8) Uani 1.0 2 d .
N3 N 0.0642(2) 0.35072(19) 0.67995(17) 0.0432(9) Uani 1.0 2 d .
N4 N 0.28834(17) 0.20502(17) 0.49602(14) 0.0278(7) Uani 1.0 2 d .
N5 N 0.3375(2) 0.1744(2) 0.45660(16) 0.0438(9) Uani 1.0 2 d .
N6 N 0.29527(16) 0.21982(16) 0.64719(13) 0.0235(7) Uani 1.0 2 d .
N7 N 0.35070(16) 0.19228(16) 0.69129(13) 0.0237(7) Uani 1.0 2 d .
N8 N 0.56626(16) 0.13500(16) 0.83878(13) 0.0248(7) Uani 1.0 2 d .
N9 N 0.41897(17) 0.02936(18) 0.81295(14) 0.0279(8) Uani 1.0 2 d .
N10 N 0.4010(2) -0.0431(2) 0.83808(17) 0.0440(10) Uani 1.0 2 d .
N11 N 0.48836(17) 0.28541(19) 0.71142(14) 0.0301(8) Uani 1.0 2 d .
N12 N 0.5076(2) 0.3560(2) 0.68210(18) 0.0483(10) Uani 1.0 2 d .
C1 C 0.0034(2) 0.1253(2) 0.66269(18) 0.0314(9) Uani 1.0 2 d .
C2 C 0.0167(3) 0.1332(3) 0.74331(18) 0.0444(11) Uani 1.0 2 d .
C3 C -0.0469(3) 0.0409(3) 0.6724(3) 0.0466(11) Uani 1.0 2 d .
C4 C -0.0594(2) 0.2120(3) 0.61900(19) 0.0400(10) Uani 1.0 2 d .
C5 C 0.1825(2) 0.0021(2) 0.63620(18) 0.0283(9) Uani 1.0 2 d .
C6 C 0.1849(3) -0.0303(3) 0.72591(18) 0.0452(11) Uani 1.0 2 d .
C7 C 0.1430(3) -0.0678(2) 0.6089(2) 0.0421(11) Uani 1.0 2 d .
C8 C 0.2825(2) 0.0056(3) 0.6037(2) 0.0390(10) Uani 1.0 2 d .
C9 C 0.0886(3) 0.13402(19) 0.50569(16) 0.0292(9) Uani 1.0 2 d .
C10 C 0.0634(2) 0.2349(2) 0.45883(17) 0.0261(9) Uani 1.0 2 d .
C11 C 0.0097(2) 0.2561(2) 0.39556(16) 0.0293(9) Uani 1.0 2 d .
C12 C -0.0111(2) 0.3484(2) 0.35079(16) 0.0275(9) Uani 1.0 2 d .
C13 C 0.0202(2) 0.4151(2) 0.37464(17) 0.0267(9) Uani 1.0 2 d .
C14 C 0.07378(19) 0.39147(19) 0.43747(16) 0.0232(8) Uani 1.0 2 d .
C15 C -0.0602(2) 0.3717(3) 0.27882(17) 0.0303(9) Uani 1.0 2 d .
C16 C -0.1023(3) 0.3102(3) 0.25185(18) 0.0378(10) Uani 1.0 2 d .
C17 C -0.1357(3) 0.3603(3) 0.17666(18) 0.0406(11) Uani 1.0 2 d .
C18 C -0.1130(3) 0.4506(3) 0.15792(18) 0.0391(10) Uani 1.0 2 d .
C19 C -0.0661(2) 0.4592(3) 0.21925(17) 0.0338(10) Uani 1.0 2 d .
C20 C 0.1375(3) 0.3042(3) 0.1976(2) 0.0459(12) Uani 1.0 2 d .
C21 C 0.0962(3) 0.2435(3) 0.1702(3) 0.0515(13) Uani 1.0 2 d .
C22 C 0.0650(3) 0.2929(3) 0.0956(3) 0.0543(13) Uani 1.0 2 d .
C23 C 0.0886(3) 0.3836(3) 0.0770(2) 0.0491(12) Uani 1.0 2 d .
C24 C 0.1335(3) 0.3910(3) 0.1400(3) 0.0484(12) Uani 1.0 2 d .
C25 C 0.11441(19) 0.46300(19) 0.46111(18) 0.0268(9) Uani 1.0 2 d .
C26 C 0.2652(3) 0.5081(2) 0.53286(19) 0.0354(10) Uani 1.0 2 d .
C27 C 0.2192(3) 0.6081(2) 0.4971(3) 0.0483(12) Uani 1.0 2 d .
C28 C 0.3697(3) 0.5059(3) 0.5303(3) 0.0464(12) Uani 1.0 2 d .
C29 C 0.2311(3) 0.4785(3) 0.61856(19) 0.0429(11) Uani 1.0 2 d .
C30 C 0.2999(2) 0.4380(3) 0.38808(18) 0.0359(10) Uani 1.0 2 d .
C31 C 0.2989(3) 0.5403(3) 0.3401(2) 0.0531(12) Uani 1.0 2 d .
C32 C 0.4011(2) 0.3931(3) 0.3982(2) 0.0470(11) Uani 1.0 2 d .
C33 C 0.2557(3) 0.3905(3) 0.33966(19) 0.0432(11) Uani 1.0 2 d .
C34 C 0.2551(2) 0.1747(3) 0.91798(18) 0.0322(9) Uani 1.0 2 d .
C35 C 0.2410(3) 0.0888(3) 0.8961(2) 0.0423(11) Uani 1.0 2 d .
C36 C 0.1790(3) 0.2526(3) 0.8801(3) 0.0506(12) Uani 1.0 2 d .
C37 C 0.2424(3) 0.1497(3) 1.00713(18) 0.0469(12) Uani 1.0 2 d .
C38 C 0.3796(3) 0.3263(3) 0.8833(2) 0.0397(11) Uani 1.0 2 d .
C39 C 0.3338(3) 0.3991(3) 0.8119(2) 0.0504(12) Uani 1.0 2 d .
C40 C 0.3351(3) 0.3469(3) 0.9583(3) 0.0608(14) Uani 1.0 2 d .
C41 C 0.4819(3) 0.3394(3) 0.8777(2) 0.0475(12) Uani 1.0 2 d .
C42 C 0.45239(19) 0.1301(2) 0.94876(16) 0.0279(9) Uani 1.0 2 d .
C43 C 0.5519(2) 0.1296(2) 0.91576(16) 0.0243(8) Uani 1.0 2 d .
C44 C 0.6227(2) 0.1267(2) 0.96149(17) 0.0286(9) Uani 1.0 2 d .
C45 C 0.7129(2) 0.1286(2) 0.93005(17) 0.0282(9) Uani 1.0 2 d .
C46 C 0.7275(2) 0.1313(2) 0.85195(17) 0.0287(9) Uani 1.0 2 d .
C47 C 0.6558(2) 0.1350(2) 0.80814(16) 0.0263(9) Uani 1.0 2 d .
C48 C 0.7896(2) 0.1302(2) 0.97523(17) 0.0291(9) Uani 1.0 2 d .
C49 C 0.7821(3) 0.1538(2) 1.04674(17) 0.0319(9) Uani 1.0 2 d .
C50 C 0.8720(3) 0.1522(3) 1.06833(18) 0.0360(10) Uani 1.0 2 d .
C51 C 0.9359(3) 0.1269(3) 1.01147(19) 0.0367(10) Uani 1.0 2 d .
C52 C 0.8862(2) 0.1141(2) 0.95448(18) 0.0336(10) Uani 1.0 2 d .
C53 C 0.7826(4) 0.3506(3) 0.8810(4) 0.0858(19) Uani 1.0 2 d .
C54 C 0.7791(4) 0.3735(3) 0.9494(3) 0.0743(16) Uani 1.0 2 d .
C55 C 0.8666(4) 0.3743(3) 0.9660(3) 0.0616(15) Uani 1.0 2 d .
C56 C 0.9252(3) 0.3526(3) 0.9090(3) 0.0616(14) Uani 1.0 2 d .
C57 C 0.8748(5) 0.3360(3) 0.8551(3) 0.0763(17) Uani 1.0 2 d .
C58 C 0.67259(19) 0.1399(3) 0.72268(16) 0.0278(9) Uani 1.0 2 d .
C59 C 0.6236(3) -0.0358(3) 0.71507(18) 0.0329(9) Uani 1.0 2 d .
C60 C 0.5502(3) -0.0872(3) 0.6992(2) 0.0415(11) Uani 1.0 2 d .
C61 C 0.7153(3) -0.0643(3) 0.6732(2) 0.0436(11) Uani 1.0 2 d .
C62 C 0.6398(3) -0.0679(3) 0.80255(18) 0.0409(11) Uani 1.0 2 d .
C63 C 0.6004(2) 0.1421(3) 0.57855(18) 0.0329(10) Uani 1.0 2 d .
C64 C 0.7016(3) 0.1439(3) 0.54662(19) 0.0437(11) Uani 1.0 2 d .
C65 C 0.5521(3) 0.0872(3) 0.53882(18) 0.0451(12) Uani 1.0 2 d .
C66 C 0.5530(3) 0.2429(3) 0.55525(18) 0.0427(11) Uani 1.0 2 d .
C67 C 0.6549(5) 0.3209(5) 0.3189(4) 0.123(3) Uiso 1.0 2 d .
C68 C 0.6275(7) 0.2755(7) 0.2650(7) 0.191(4) Uiso 1.0 2 d .
C69 C 0.6118(10) 0.3075(10) 0.1928(9) 0.108(4) Uiso 0.5000 2 d .
C70 C 0.5541(11) 0.3616(11) 0.2078(9) 0.146(6) Uiso 0.5000 2 d .
C71 C 0.5603(10) 0.3142(10) 0.1342(8) 0.257(6) Uiso 1.0 2 d .
C72 C 0.4829(12) 0.3685(12) 0.1139(9) 0.312(8) Uiso 1.0 2 d .
C73 C 0.3995(7) 0.4234(7) 0.1179(6) 0.182(4) Uiso 1.0 2 d .
H1 H 0.0522 0.0781 0.7731 0.0495 Uiso 1.0 2 calc R
H2 H 0.0480 0.1857 0.7373 0.0494 Uiso 1.0 2 calc R
H3 H -0.0426 0.1416 0.7698 0.0496 Uiso 1.0 2 calc R
H4 H -0.0613 0.0398 0.6222 0.0536 Uiso 1.0 2 calc R
H5 H -0.0081 -0.0150 0.6962 0.0538 Uiso 1.0 2 calc R
H6 H -0.1028 0.0453 0.7044 0.0538 Uiso 1.0 2 calc R
H7 H -0.1173 0.2175 0.6482 0.0445 Uiso 1.0 2 calc R
H8 H -0.0299 0.2658 0.6124 0.0444 Uiso 1.0 2 calc R
H9 H -0.0697 0.2070 0.5690 0.0445 Uiso 1.0 2 calc R
H10 H 0.2127 0.0132 0.7420 0.0506 Uiso 1.0 2 calc R
H11 H 0.1233 -0.0331 0.7490 0.0505 Uiso 1.0 2 calc R
H12 H 0.2201 -0.0905 0.7424 0.0505 Uiso 1.0 2 calc R
H13 H 0.1783 -0.1277 0.6270 0.0500 Uiso 1.0 2 calc R
H14 H 0.0803 -0.0710 0.6291 0.0496 Uiso 1.0 2 calc R
H15 H 0.1454 -0.0488 0.5532 0.0497 Uiso 1.0 2 calc R
H16 H 0.2840 0.0242 0.5480 0.0457 Uiso 1.0 2 calc R
H17 H 0.3092 0.0494 0.6205 0.0457 Uiso 1.0 2 calc R
H18 H 0.3169 -0.0547 0.6218 0.0456 Uiso 1.0 2 calc R
H19 H 0.1358 0.1130 0.4709 0.0351 Uiso 1.0 2 calc R
H20 H 0.0338 0.1086 0.5012 0.0348 Uiso 1.0 2 calc R
H21 H -0.0118 0.2090 0.3825 0.0361 Uiso 1.0 2 calc R
H22 H 0.0046 0.4772 0.3478 0.0306 Uiso 1.0 2 calc R
H23 H -0.1062 0.2484 0.2787 0.0445 Uiso 1.0 2 calc R
H24 H -0.1668 0.3373 0.1460 0.0492 Uiso 1.0 2 calc R
H25 H -0.1277 0.4975 0.1127 0.0439 Uiso 1.0 2 calc R
H26 H -0.0423 0.5118 0.2202 0.0386 Uiso 1.0 2 calc R
H27 H 0.1619 0.2905 0.2457 0.0530 Uiso 1.0 2 calc R
H28 H 0.0911 0.1820 0.1972 0.0606 Uiso 1.0 2 calc R
H29 H 0.0345 0.2693 0.0649 0.0679 Uiso 1.0 2 calc R
H30 H 0.0775 0.4309 0.0312 0.0563 Uiso 1.0 2 calc R
H31 H 0.1568 0.4430 0.1427 0.0577 Uiso 1.0 2 calc R
H32 H 0.0682 0.4734 0.5011 0.0314 Uiso 1.0 2 calc R
H33 H 0.1026 0.5163 0.4162 0.0313 Uiso 1.0 2 calc R
H34 H 0.2374 0.6471 0.5243 0.0586 Uiso 1.0 2 calc R
H35 H 0.2385 0.6298 0.4430 0.0585 Uiso 1.0 2 calc R
H36 H 0.1535 0.6102 0.5027 0.0585 Uiso 1.0 2 calc R
H37 H 0.3977 0.4446 0.5560 0.0580 Uiso 1.0 2 calc R
H38 H 0.3932 0.5237 0.4770 0.0579 Uiso 1.0 2 calc R
H39 H 0.3837 0.5486 0.5557 0.0579 Uiso 1.0 2 calc R
H40 H 0.1652 0.4823 0.6225 0.0543 Uiso 1.0 2 calc R
H41 H 0.2573 0.4160 0.6429 0.0542 Uiso 1.0 2 calc R
H42 H 0.2492 0.5192 0.6441 0.0545 Uiso 1.0 2 calc R
H43 H 0.2365 0.5682 0.3315 0.0595 Uiso 1.0 2 calc R
H44 H 0.3268 0.5722 0.3682 0.0595 Uiso 1.0 2 calc R
H45 H 0.3327 0.5445 0.2909 0.0595 Uiso 1.0 2 calc R
H46 H 0.4018 0.3275 0.4204 0.0561 Uiso 1.0 2 calc R
H47 H 0.4365 0.4053 0.3493 0.0564 Uiso 1.0 2 calc R
H48 H 0.4274 0.4176 0.4329 0.0562 Uiso 1.0 2 calc R
H49 H 0.2896 0.3955 0.2905 0.0516 Uiso 1.0 2 calc R
H50 H 0.2558 0.3263 0.3682 0.0515 Uiso 1.0 2 calc R
H51 H 0.1935 0.4191 0.3311 0.0515 Uiso 1.0 2 calc R
H52 H 0.1804 0.0730 0.9145 0.0508 Uiso 1.0 2 calc R
H53 H 0.2474 0.1024 0.8406 0.0508 Uiso 1.0 2 calc R
H54 H 0.2859 0.0376 0.9188 0.0510 Uiso 1.0 2 calc R
H55 H 0.1198 0.2337 0.8995 0.0591 Uiso 1.0 2 calc R
H56 H 0.1848 0.3081 0.8928 0.0593 Uiso 1.0 2 calc R
H57 H 0.1853 0.2642 0.8247 0.0593 Uiso 1.0 2 calc R
H58 H 0.2836 0.0948 1.0292 0.0579 Uiso 1.0 2 calc R
H59 H 0.2567 0.2001 1.0234 0.0579 Uiso 1.0 2 calc R
H60 H 0.1802 0.1390 1.0245 0.0578 Uiso 1.0 2 calc R
H61 H 0.3638 0.3916 0.7639 0.0601 Uiso 1.0 2 calc R
H62 H 0.2703 0.3906 0.8144 0.0600 Uiso 1.0 2 calc R
H63 H 0.3379 0.4602 0.8146 0.0603 Uiso 1.0 2 calc R
H64 H 0.3402 0.4093 0.9569 0.0793 Uiso 1.0 2 calc R
H65 H 0.2713 0.3387 0.9626 0.0794 Uiso 1.0 2 calc R
H66 H 0.3648 0.3045 1.0024 0.0793 Uiso 1.0 2 calc R
H67 H 0.5106 0.2971 0.9223 0.0596 Uiso 1.0 2 calc R
H68 H 0.5127 0.3280 0.8313 0.0595 Uiso 1.0 2 calc R
H69 H 0.4859 0.4019 0.8768 0.0596 Uiso 1.0 2 calc R
H70 H 0.4574 0.1466 0.9958 0.0333 Uiso 1.0 2 calc R
H71 H 0.4493 0.0639 0.9660 0.0334 Uiso 1.0 2 calc R
H72 H 0.6102 0.1212 1.0141 0.0341 Uiso 1.0 2 calc R
H73 H 0.7871 0.1306 0.8290 0.0355 Uiso 1.0 2 calc R
H74 H 0.7275 0.1677 1.0743 0.0389 Uiso 1.0 2 calc R
H75 H 0.8865 0.1663 1.1119 0.0431 Uiso 1.0 2 calc R
H76 H 0.9997 0.1195 1.0118 0.0422 Uiso 1.0 2 calc R
H77 H 0.9114 0.0974 0.9105 0.0397 Uiso 1.0 2 calc R
H78 H 0.7318 0.3446 0.8576 0.0986 Uiso 1.0 2 calc R
H79 H 0.7261 0.3875 0.9787 0.0791 Uiso 1.0 2 calc R
H80 H 0.8838 0.3871 1.0093 0.0748 Uiso 1.0 2 calc R
H81 H 0.9890 0.3480 0.9059 0.0677 Uiso 1.0 2 calc R
H82 H 0.8963 0.3203 0.8099 0.0887 Uiso 1.0 2 calc R
H83 H 0.7345 0.1072 0.7230 0.0341 Uiso 1.0 2 calc R
H84 H 0.6789 0.2051 0.7005 0.0340 Uiso 1.0 2 calc R
H85 H 0.4940 -0.0748 0.7285 0.0515 Uiso 1.0 2 calc R
H86 H 0.5399 -0.0662 0.6448 0.0514 Uiso 1.0 2 calc R
H87 H 0.5706 -0.1526 0.7142 0.0514 Uiso 1.0 2 calc R
H88 H 0.7093 -0.0471 0.6182 0.0521 Uiso 1.0 2 calc R
H89 H 0.7608 -0.0318 0.6837 0.0520 Uiso 1.0 2 calc R
H90 H 0.7339 -0.1298 0.6921 0.0522 Uiso 1.0 2 calc R
H91 H 0.6604 -0.1333 0.8179 0.0484 Uiso 1.0 2 calc R
H92 H 0.6860 -0.0353 0.8119 0.0484 Uiso 1.0 2 calc R
H93 H 0.5838 -0.0555 0.8323 0.0484 Uiso 1.0 2 calc R
H94 H 0.7058 0.1731 0.4916 0.0519 Uiso 1.0 2 calc R
H95 H 0.7295 0.1783 0.5724 0.0518 Uiso 1.0 2 calc R
H96 H 0.7330 0.0818 0.5576 0.0516 Uiso 1.0 2 calc R
H97 H 0.5565 0.1143 0.4835 0.0546 Uiso 1.0 2 calc R
H98 H 0.5802 0.0239 0.5514 0.0544 Uiso 1.0 2 calc R
H99 H 0.4885 0.0896 0.5573 0.0547 Uiso 1.0 2 calc R
H100 H 0.5869 0.2796 0.5742 0.0470 Uiso 1.0 2 calc R
H101 H 0.5515 0.2670 0.4998 0.0471 Uiso 1.0 2 calc R
H102 H 0.4913 0.2451 0.5785 0.0470 Uiso 1.0 2 calc R

loop_
_atom_site_aniso_label
_atom_site_aniso_U_11
_atom_site_aniso_U_22
_atom_site_aniso_U_33
_atom_site_aniso_U_12
_atom_site_aniso_U_13
_atom_site_aniso_U_23
Mo1 0.01861(13) 0.02201(14) 0.02107(14) -0.00391(10) -0.00328(10) -0.00423(10)
Mo2 0.01739(13) 0.02556(14) 0.02086(14) -0.00348(10) -0.00272(10) -0.00631(10)
Fe1 0.0293(3) 0.0306(3) 0.0262(3) -0.0024(2) -0.00444(19) -0.00575(19)
Fe2 0.0306(3) 0.0350(3) 0.0251(3) -0.0115(2) -0.00699(19) -0.0024(2)
P1 0.0212(4) 0.0229(4) 0.0233(4) -0.0045(4) -0.0027(3) -0.0027(3)
P2 0.0220(4) 0.0248(4) 0.0291(5) -0.0069(4) -0.0047(4) -0.0029(4)
P3 0.0212(4) 0.0310(5) 0.0271(5) -0.0010(4) -0.0026(4) -0.0112(4)
P4 0.0205(4) 0.0329(5) 0.0227(5) -0.0042(4) -0.0026(3) -0.0084(4)
N1 0.0212(13) 0.0229(13) 0.0212(14) -0.0058(11) -0.0007(10) -0.0035(11)
N2 0.0299(15) 0.0236(14) 0.0289(15) -0.0053(12) -0.0045(12) -0.0011(12)
N3 0.0484(19) 0.0328(16) 0.0478(19) -0.0039(14) 0.0107(15) -0.0162(14)
N4 0.0278(15) 0.0305(15) 0.0247(14) -0.0069(12) 0.0006(11) -0.0069(12)
N5 0.0475(19) 0.0452(18) 0.0391(18) -0.0079(15) 0.0082(15) -0.0153(15)
N6 0.0225(13) 0.0234(13) 0.0244(14) -0.0057(11) -0.0009(11) -0.0053(11)
N7 0.0194(13) 0.0255(14) 0.0245(14) -0.0029(11) 0.0001(11) -0.0052(11)
N8 0.0236(14) 0.0290(14) 0.0244(14) -0.0057(11) -0.0048(11) -0.0094(11)
N9 0.0260(15) 0.0315(15) 0.0241(14) -0.0038(12) 0.0034(11) -0.0067(12)
N10 0.0473(19) 0.0389(18) 0.0433(18) -0.0091(15) 0.0112(15) -0.0114(15)
N11 0.0291(15) 0.0347(16) 0.0275(15) -0.0060(13) -0.0025(12) -0.0090(12)
N12 0.052(2) 0.0363(18) 0.055(2) -0.0166(16) 0.0048(16) -0.0085(16)
C1 0.0235(17) 0.0309(18) 0.0355(19) -0.0054(14) 0.0056(14) -0.0049(15)
C2 0.043(3) 0.043(3) 0.037(2) 0.0014(18) 0.0113(16) -0.0047(17)
C3 0.0290(19) 0.041(2) 0.064(3) -0.0144(16) 0.0074(17) -0.0060(19)
C4 0.0215(17) 0.042(2) 0.048(3) -0.0017(15) -0.0015(15) -0.0019(17)
C5 0.0304(18) 0.0209(16) 0.0313(18) -0.0040(14) -0.0035(14) -0.0033(13)
C6 0.050(3) 0.040(2) 0.037(2) 0.0083(18) -0.0130(17) -0.0007(16)
C7 0.047(3) 0.0310(19) 0.046(3) -0.0069(17) -0.0003(18) -0.0082(17)
C8 0.0329(19) 0.0302(19) 0.051(3) 0.0020(15) -0.0048(16) -0.0102(16)
C9 0.0362(19) 0.0262(17) 0.0251(17) -0.0108(14) -0.0065(14) -0.0022(13)
C10 0.0242(17) 0.0279(17) 0.0263(17) -0.0065(14) -0.0040(13) -0.0055(13)
C11 0.0338(18) 0.0317(18) 0.0255(17) -0.0136(14) -0.0053(14) -0.0070(14)
C12 0.0220(16) 0.0360(19) 0.0229(17) -0.0048(14) -0.0034(13) -0.0050(14)
C13 0.0260(17) 0.0243(17) 0.0261(17) -0.0021(14) -0.0036(13) -0.0014(13)
C14 0.0199(15) 0.0239(16) 0.0246(16) -0.0038(13) 0.0011(12) -0.0055(13)
C15 0.0270(17) 0.041(2) 0.0223(17) -0.0052(15) -0.0043(13) -0.0072(14)
C16 0.0325(19) 0.050(3) 0.0281(19) -0.0154(16) -0.0082(15) -0.0009(16)
C17 0.0307(19) 0.068(3) 0.0247(19) -0.0082(18) -0.0079(14) -0.0120(17)
C18 0.039(2) 0.047(3) 0.0235(18) 0.0097(18) -0.0055(15) -0.0050(16)
C19 0.0366(19) 0.0323(19) 0.0275(18) 0.0044(16) -0.0048(15) -0.0046(14)
C20 0.032(2) 0.054(3) 0.047(3) 0.0105(19) -0.0089(17) -0.0126(19)
C21 0.050(3) 0.040(3) 0.061(3) 0.007(2) -0.002(2) -0.017(2)
C22 0.051(3) 0.060(3) 0.059(3) 0.007(3) -0.005(2) -0.034(3)
C23 0.046(3) 0.061(3) 0.034(3) -0.001(2) 0.0091(17) -0.0112(19)
C24 0.032(2) 0.053(3) 0.059(3) -0.0118(18) 0.0037(18) -0.014(2)
C25 0.0198(16) 0.0233(16) 0.0350(18) -0.0027(13) -0.0060(13) -0.0039(14)
C26 0.0319(19) 0.0283(18) 0.046(3) -0.0097(15) -0.0126(16) -0.0047(15)
C27 0.051(3) 0.0264(18) 0.069(3) -0.0073(17) -0.018(2) -0.0106(18)
C28 0.039(2) 0.042(3) 0.064(3) -0.0162(17) -0.0184(19) -0.0134(19)
C29 0.050(3) 0.035(2) 0.050(3) -0.0111(17) -0.0124(18) -0.0168(17)
C30 0.0265(18) 0.046(2) 0.0289(19) -0.0094(16) -0.0004(14) 0.0008(16)
C31 0.048(3) 0.057(3) 0.043(3) -0.018(2) -0.0010(18) 0.0063(19)
C32 0.0289(19) 0.068(3) 0.044(3) -0.0133(18) 0.0062(16) -0.0143(19)
C33 0.039(2) 0.062(3) 0.0280(19) -0.0104(18) 0.0022(15) -0.0110(17)
C34 0.0191(16) 0.043(2) 0.0323(18) 0.0008(15) 0.0009(13) -0.0111(15)
C35 0.0225(18) 0.054(3) 0.050(3) -0.0123(16) 0.0040(16) -0.0135(19)
C36 0.0243(19) 0.051(3) 0.072(3) 0.0045(17) -0.0058(18) -0.016(2)
C37 0.032(2) 0.077(3) 0.036(2) -0.0093(19) 0.0065(16) -0.0245(19)
C38 0.044(3) 0.0329(19) 0.050(3) -0.0026(16) -0.0066(17) -0.0237(17)
C39 0.048(3) 0.033(2) 0.069(3) 0.0029(18) -0.007(2) -0.0165(19)
C40 0.061(3) 0.063(3) 0.075(3) -0.002(3) -0.005(3) -0.047(3)
C41 0.054(3) 0.034(2) 0.062(3) -0.0063(18) -0.013(2) -0.0202(18)
C42 0.0262(17) 0.0371(19) 0.0201(16) -0.0034(14) -0.0037(13) -0.0073(13)
C43 0.0247(16) 0.0279(17) 0.0214(16) -0.0057(13) -0.0003(12) -0.0081(13)
C44 0.0242(17) 0.0365(18) 0.0248(17) -0.0056(14) -0.0049(13) -0.0064(14)
C45 0.0270(17) 0.0290(17) 0.0290(18) -0.0054(14) -0.0080(14) -0.0062(14)
C46 0.0208(16) 0.0374(18) 0.0307(18) -0.0080(14) -0.0014(13) -0.0122(14)
C47 0.0223(16) 0.0333(18) 0.0246(17) -0.0043(14) -0.0022(13) -0.0095(14)
C48 0.0244(17) 0.0342(18) 0.0275(17) -0.0071(14) -0.0076(13) -0.0033(14)
C49 0.0342(19) 0.0394(19) 0.0238(17) -0.0178(15) -0.0013(14) -0.0052(14)
C50 0.041(2) 0.044(2) 0.0236(18) -0.0183(16) -0.0114(15) -0.0012(15)
C51 0.0270(18) 0.039(2) 0.040(2) -0.0092(15) -0.0122(15) 0.0011(16)
C52 0.0281(18) 0.040(2) 0.0321(19) -0.0078(15) -0.0053(14) -0.0060(15)
C53 0.101(5) 0.047(3) 0.099(4) -0.029(3) -0.073(4) 0.028(3)
C54 0.060(4) 0.047(3) 0.090(4) 0.005(3) 0.020(3) 0.004(3)
C55 0.097(4) 0.041(3) 0.048(3) -0.015(3) -0.013(3) -0.010(2)
C56 0.042(3) 0.040(3) 0.086(4) -0.0170(19) 0.007(3) 0.008(3)
C57 0.161(6) 0.039(3) 0.022(3) -0.020(3) 0.015(3) -0.0019(18)
C58 0.0193(16) 0.0365(18) 0.0291(17) -0.0074(14) 0.0001(13) -0.0106(14)
C59 0.0315(18) 0.0317(18) 0.0353(19) 0.0043(15) -0.0067(15) -0.0120(15)
C60 0.044(3) 0.039(2) 0.046(3) -0.0046(17) 0.0004(17) -0.0190(17)
C61 0.036(2) 0.046(3) 0.049(3) 0.0043(17) -0.0022(17) -0.0182(18)
C62 0.041(2) 0.039(2) 0.041(2) 0.0017(17) -0.0098(16) -0.0101(16)
C63 0.0282(18) 0.045(2) 0.0273(18) -0.0040(15) -0.0000(14) -0.0137(15)
C64 0.036(2) 0.061(3) 0.033(2) -0.0120(18) 0.0026(15) -0.0093(17)
C65 0.039(3) 0.071(3) 0.026(2) -0.0071(19) -0.0026(16) -0.0154(18)
C66 0.046(3) 0.046(3) 0.0257(18) 0.0010(18) 0.0013(16) 0.0003(16)

loop_
_atom_type_symbol
_atom_type_description
_atom_type_scat_dispersion_real
_atom_type_scat_dispersion_imag
_atom_type_scat_source
C C 0.0033 0.0016
;
International Tables for Crystallography
(1992, Vol. C, Tables 4.2.6.8 and 6.1.1.4)
;
H H 0.0000 0.0000
;
International Tables for Crystallography
(1992, Vol. C, Table 6.1.1.4)
;
N N 0.0061 0.0033
;
International Tables for Crystallography
(1992, Vol. C, Tables 4.2.6.8 and 6.1.1.4)
;
P P 0.1023 0.0942
;
International Tables for Crystallography
(1992, Vol. C, Tables 4.2.6.8 and 6.1.1.4)
;
Fe Fe 0.3463 0.8444
;
International Tables for Crystallography
(1992, Vol. C, Tables 4.2.6.8 and 6.1.1.4)
;
Mo Mo -1.6832 0.6857
;
International Tables for Crystallography
(1992, Vol. C, Tables 4.2.6.8 and 6.1.1.4)
;

loop_
_geom_angle_atom_site_label_1
_geom_angle_atom_site_label_2
_geom_angle_atom_site_label_3
_geom_angle
_geom_angle_publ_flag
P1 Mo1 P2 156.91(3) yes
P1 Mo1 N1 78.69(7) yes
P1 Mo1 N2 91.46(8) yes
P1 Mo1 N4 89.58(8) yes
P1 Mo1 N6 99.12(7) yes
P2 Mo1 N1 78.23(7) yes
P2 Mo1 N2 90.04(7) yes
P2 Mo1 N4 89.48(7) yes
P2 Mo1 N6 103.91(8) yes
N1 Mo1 N2 92.43(10) yes
N1 Mo1 N4 88.99(10) yes
N1 Mo1 N6 176.47(10) yes
N2 Mo1 N4 178.39(12) yes
N2 Mo1 N6 90.39(10) yes
N4 Mo1 N6 88.23(10) yes
P3 Mo2 P4 157.52(3) yes
P3 Mo2 N7 99.93(8) yes
P3 Mo2 N8 78.84(7) yes
P3 Mo2 N9 90.11(8) yes
P3 Mo2 N11 91.48(8) yes
P4 Mo2 N7 102.52(8) yes
P4 Mo2 N8 78.71(7) yes
P4 Mo2 N9 89.97(8) yes
P4 Mo2 N11 88.83(8) yes
N7 Mo2 N8 173.76(10) yes
N7 Mo2 N9 92.58(11) yes
N7 Mo2 N11 86.45(10) yes
N8 Mo2 N9 93.53(10) yes
N8 Mo2 N11 87.47(10) yes
N9 Mo2 N11 178.26(12) yes
C15 Fe1 C16 40.78(16) yes
C15 Fe1 C17 68.93(14) yes
C15 Fe1 C18 68.54(12) yes
C15 Fe1 C19 41.11(12) yes
C15 Fe1 C20 106.41(14) yes
C15 Fe1 C21 122.36(14) yes
C15 Fe1 C22 159.00(14) yes
C15 Fe1 C23 158.19(17) yes
C15 Fe1 C24 121.57(17) yes
C16 Fe1 C17 41.37(13) yes
C16 Fe1 C18 68.46(13) yes
C16 Fe1 C19 68.83(14) yes
C16 Fe1 C20 121.68(13) yes
C16 Fe1 C21 107.32(15) yes
C16 Fe1 C22 123.40(17) yes
C16 Fe1 C23 160.21(18) yes
C16 Fe1 C24 157.37(15) yes
C17 Fe1 C18 40.08(16) yes
C17 Fe1 C19 68.38(16) yes
C17 Fe1 C20 158.77(15) yes
C17 Fe1 C21 123.46(17) yes
C17 Fe1 C22 108.35(17) yes
C17 Fe1 C23 123.95(15) yes
C17 Fe1 C24 159.70(13) yes
C18 Fe1 C19 40.55(15) yes
C18 Fe1 C20 159.29(17) yes
C18 Fe1 C21 159.34(18) yes
C18 Fe1 C22 123.64(15) yes
C18 Fe1 C23 108.85(13) yes
C18 Fe1 C24 123.82(15) yes
C19 Fe1 C20 122.56(16) yes
C19 Fe1 C21 158.70(15) yes
C19 Fe1 C22 158.94(13) yes
C19 Fe1 C23 122.75(15) yes
C19 Fe1 C24 107.12(16) yes
C20 Fe1 C21 40.31(18) yes
C20 Fe1 C22 68.18(17) yes
C20 Fe1 C23 67.95(14) yes
C20 Fe1 C24 40.40(14) yes
C21 Fe1 C22 40.54(16) yes
C21 Fe1 C23 67.87(15) yes
C21 Fe1 C24 67.92(16) yes
C22 Fe1 C23 40.52(17) yes
C22 Fe1 C24 68.32(18) yes
C23 Fe1 C24 40.56(17) yes
C48 Fe2 C49 40.94(14) yes
C48 Fe2 C50 68.58(14) yes
C48 Fe2 C51 68.50(13) yes
C48 Fe2 C52 41.12(12) yes
C48 Fe2 C53 106.93(19) yes
C48 Fe2 C54 123.01(17) yes
C48 Fe2 C55 159.08(17) yes
C48 Fe2 C56 158.65(18) yes
C48 Fe2 C57 121.73(19) yes
C49 Fe2 C50 40.45(14) yes
C49 Fe2 C51 68.06(12) yes
C49 Fe2 C52 68.38(13) yes
C49 Fe2 C53 121.20(19) yes
C49 Fe2 C54 107.29(17) yes
C49 Fe2 C55 123.96(16) yes
C49 Fe2 C56 160.17(19) yes
C49 Fe2 C57 157.0(3) yes
C50 Fe2 C51 40.39(13) yes
C50 Fe2 C52 67.87(14) yes
C50 Fe2 C53 156.65(19) yes
C50 Fe2 C54 122.19(19) yes
C50 Fe2 C55 109.38(17) yes
C50 Fe2 C56 125.81(18) yes
C50 Fe2 C57 161.6(3) yes
C51 Fe2 C52 40.06(15) yes
C51 Fe2 C53 161.3(2) yes
C51 Fe2 C54 158.0(2) yes
C51 Fe2 C55 124.36(18) yes
C51 Fe2 C56 110.95(15) yes
C51 Fe2 C57 125.48(19) yes
C52 Fe2 C53 124.7(2) yes
C52 Fe2 C54 160.2(2) yes
C52 Fe2 C55 159.08(18) yes
C52 Fe2 C56 124.56(15) yes
C52 Fe2 C57 108.82(16) yes
C53 Fe2 C54 39.7(3) yes
C53 Fe2 C55 66.2(3) yes
C53 Fe2 C56 66.3(2) yes
C53 Fe2 C57 40.2(3) yes
C54 Fe2 C55 39.1(3) yes
C54 Fe2 C56 65.73(18) yes
C54 Fe2 C57 67.2(2) yes
C55 Fe2 C56 38.97(19) yes
C55 Fe2 C57 66.81(18) yes
C56 Fe2 C57 39.9(3) yes
Mo1 P1 C1 120.26(11) yes
Mo1 P1 C5 122.73(11) yes
Mo1 P1 C9 96.25(10) yes
C1 P1 C5 107.64(13) yes
C1 P1 C9 103.27(15) yes
C5 P1 C9 101.74(15) yes
Mo1 P2 C25 94.10(9) yes
Mo1 P2 C26 122.39(10) yes
Mo1 P2 C30 121.39(12) yes
C25 P2 C26 103.40(15) yes
C25 P2 C30 102.12(14) yes
C26 P2 C30 107.89(16) yes
Mo2 P3 C34 122.57(13) yes
Mo2 P3 C38 120.85(11) yes
Mo2 P3 C42 95.64(10) yes
C34 P3 C38 106.95(16) yes
C34 P3 C42 103.13(13) yes
C38 P3 C42 103.02(16) yes
Mo2 P4 C58 95.62(10) yes
Mo2 P4 C59 120.50(10) yes
Mo2 P4 C63 122.64(10) yes
C58 P4 C59 102.63(15) yes
C58 P4 C63 102.28(15) yes
C59 P4 C63 107.94(15) yes
Mo1 N1 C10 121.18(17) yes
Mo1 N1 C14 121.3(3) yes
C10 N1 C14 117.2(3) yes
Mo1 N2 N3 178.3(3) yes
Mo1 N4 N5 179.3(3) yes
Mo1 N6 N7 176.9(3) yes
Mo2 N7 N6 173.8(3) yes
Mo2 N8 C43 122.36(19) yes
Mo2 N8 C47 120.70(19) yes
C43 N8 C47 116.6(3) yes
Mo2 N9 N10 177.5(3) yes
Mo2 N11 N12 179.6(3) yes
P1 C1 C2 109.0(3) yes
P1 C1 C3 115.5(3) yes
P1 C1 C4 107.25(19) yes
C2 C1 C3 109.0(3) yes
C2 C1 C4 108.7(3) yes
C3 C1 C4 107.1(3) yes
P1 C5 C6 109.0(3) yes
P1 C5 C7 114.7(3) yes
P1 C5 C8 107.7(2) yes
C6 C5 C7 110.0(3) yes
C6 C5 C8 106.5(3) yes
C7 C5 C8 108.6(3) yes
P1 C9 C10 111.4(3) yes
N1 C10 C9 117.6(3) yes
N1 C10 C11 122.5(3) yes
C9 C10 C11 119.8(3) yes
C10 C11 C12 120.1(4) yes
C11 C12 C13 117.1(3) yes
C11 C12 C15 121.0(4) yes
C13 C12 C15 121.9(3) yes
C12 C13 C14 121.2(3) yes
N1 C14 C13 121.7(3) yes
N1 C14 C25 116.1(3) yes
C13 C14 C25 122.0(3) yes
Fe1 C15 C12 122.7(2) yes
Fe1 C15 C16 68.86(19) yes
Fe1 C15 C19 69.08(18) yes
C12 C15 C16 126.8(3) yes
C12 C15 C19 125.7(4) yes
C16 C15 C19 107.2(3) yes
Fe1 C16 C15 70.36(19) yes
Fe1 C16 C17 69.79(18) yes
C15 C16 C17 108.1(3) yes
Fe1 C17 C16 68.83(19) yes
Fe1 C17 C18 69.9(2) yes
C16 C17 C18 107.6(4) yes
Fe1 C18 C17 70.00(19) yes
Fe1 C18 C19 69.67(18) yes
C17 C18 C19 109.2(3) yes
Fe1 C19 C15 69.80(19) yes
Fe1 C19 C18 69.8(2) yes
C15 C19 C18 107.8(4) yes
Fe1 C20 C21 70.1(2) yes
Fe1 C20 C24 69.9(2) yes
C21 C20 C24 108.3(4) yes
Fe1 C21 C20 69.6(3) yes
Fe1 C21 C22 69.4(3) yes
C20 C21 C22 108.1(4) yes
Fe1 C22 C21 70.1(3) yes
Fe1 C22 C23 69.7(3) yes
C21 C22 C23 107.6(4) yes
Fe1 C23 C22 69.8(3) yes
Fe1 C23 C24 70.0(2) yes
C22 C23 C24 108.5(4) yes
Fe1 C24 C20 69.7(2) yes
Fe1 C24 C23 69.4(3) yes
C20 C24 C23 107.5(4) yes
P2 C25 C14 110.26(19) yes
P2 C26 C27 114.5(3) yes
P2 C26 C28 110.6(3) yes
P2 C26 C29 107.1(3) yes
C27 C26 C28 110.1(3) yes
C27 C26 C29 107.2(3) yes
C28 C26 C29 107.0(3) yes
P2 C30 C31 114.4(3) yes
P2 C30 C32 109.5(2) yes
P2 C30 C33 109.1(3) yes
C31 C30 C32 108.6(3) yes
C31 C30 C33 106.6(3) yes
C32 C30 C33 108.4(3) yes
P3 C34 C35 107.6(3) yes
P3 C34 C36 110.1(2) yes
P3 C34 C37 115.1(3) yes
C35 C34 C36 106.5(3) yes
C35 C34 C37 106.5(3) yes
C36 C34 C37 110.6(3) yes
P3 C38 C39 107.8(3) yes
P3 C38 C40 116.5(3) yes
P3 C38 C41 107.9(3) yes
C39 C38 C40 109.0(3) yes
C39 C38 C41 107.9(3) yes
C40 C38 C41 107.5(4) yes
P3 C42 C43 110.45(18) yes
N8 C43 C42 116.0(3) yes
N8 C43 C44 122.7(3) yes
C42 C43 C44 121.3(3) yes
C43 C44 C45 120.6(3) yes
C44 C45 C46 116.5(3) yes
C44 C45 C48 122.6(3) yes
C46 C45 C48 120.9(3) yes
C45 C46 C47 121.4(3) yes
N8 C47 C46 122.2(3) yes
N8 C47 C58 117.0(3) yes
C46 C47 C58 120.8(3) yes
Fe2 C48 C45 123.45(19) yes
Fe2 C48 C49 69.5(2) yes
Fe2 C48 C52 69.06(19) yes
C45 C48 C49 126.3(3) yes
C45 C48 C52 127.2(3) yes
C49 C48 C52 106.4(3) yes
Fe2 C49 C48 69.60(17) yes
Fe2 C49 C50 69.86(17) yes
C48 C49 C50 108.3(3) yes
Fe2 C50 C49 69.68(17) yes
Fe2 C50 C51 70.10(17) yes
C49 C50 C51 108.3(4) yes
Fe2 C51 C50 69.51(17) yes
Fe2 C51 C52 69.27(18) yes
C50 C51 C52 108.0(3) yes
Fe2 C52 C48 69.82(19) yes
Fe2 C52 C51 70.7(2) yes
C48 C52 C51 109.0(3) yes
Fe2 C53 C54 70.2(3) yes
Fe2 C53 C57 70.2(3) yes
C54 C53 C57 108.2(6) yes
Fe2 C54 C53 70.1(3) yes
Fe2 C54 C55 70.7(3) yes
C53 C54 C55 108.3(5) yes
Fe2 C55 C54 70.2(3) yes
Fe2 C55 C56 70.7(3) yes
C54 C55 C56 108.5(5) yes
Fe2 C56 C55 70.4(3) yes
Fe2 C56 C57 69.8(3) yes
C55 C56 C57 109.1(5) yes
Fe2 C57 C53 69.6(3) yes
Fe2 C57 C56 70.2(3) yes
C53 C57 C56 105.8(5) yes
P4 C58 C47 112.5(2) yes
P4 C59 C60 109.8(2) yes
P4 C59 C61 115.3(3) yes
P4 C59 C62 107.4(3) yes
C60 C59 C61 108.1(3) yes
C60 C59 C62 109.7(3) yes
C61 C59 C62 106.3(3) yes
P4 C63 C64 115.3(3) yes
P4 C63 C65 109.3(2) yes
P4 C63 C66 107.8(3) yes
C64 C63 C65 109.7(3) yes
C64 C63 C66 107.1(3) yes
C65 C63 C66 107.3(3) yes
C67 C68 C69 130.8(11) yes
C67 C68 C70 102.8(9) yes
C69 C68 C70 42.5(9) yes
C68 C69 C70 89.2(14) yes
C68 C69 C71 149.9(14) yes
C70 C69 C71 84.4(14) yes
C68 C70 C69 48.3(10) yes
C68 C70 C71 96.2(11) yes
C69 C70 C71 52.3(12) yes
C69 C71 C70 43.3(10) yes
C69 C71 C72 128.9(16) yes
C70 C71 C72 85.7(13) yes
C71 C72 C73 161.4(15) yes
C1 C2 H1 110.515 no
C1 C2 H2 109.076 no
C1 C2 H3 108.908 no
H1 C2 H2 109.441 no
H1 C2 H3 109.440 no
H2 C2 H3 109.443 no
C1 C3 H4 109.148 no
C1 C3 H5 109.604 no
C1 C3 H6 109.745 no
H4 C3 H5 109.448 no
H4 C3 H6 109.439 no
H5 C3 H6 109.442 no
C1 C4 H7 110.060 no
C1 C4 H8 108.936 no
C1 C4 H9 109.505 no
H7 C4 H8 109.441 no
H7 C4 H9 109.440 no
H8 C4 H9 109.443 no
C5 C6 H10 109.010 no
C5 C6 H11 109.487 no
C5 C6 H12 110.002 no
H10 C6 H11 109.447 no
H10 C6 H12 109.443 no
H11 C6 H12 109.436 no
C5 C7 H13 109.726 no
C5 C7 H14 109.555 no
C5 C7 H15 109.211 no
H13 C7 H14 109.447 no
H13 C7 H15 109.440 no
H14 C7 H15 109.449 no
C5 C8 H16 108.972 no
C5 C8 H17 110.136 no
C5 C8 H18 109.384 no
H16 C8 H17 109.443 no
H16 C8 H18 109.448 no
H17 C8 H18 109.441 no
P1 C9 H19 118.126 no
P1 C9 H20 117.638 no
C10 C9 H19 100.993 no
C10 C9 H20 100.177 no
H19 C9 H20 105.881 no
C10 C11 H21 120.108 no
C12 C11 H21 119.829 no
C12 C13 H22 118.984 no
C14 C13 H22 119.844 no
Fe1 C16 H23 124.846 no
C15 C16 H23 124.857 no
C17 C16 H23 127.017 no
Fe1 C17 H24 126.639 no
C16 C17 H24 126.473 no
C18 C17 H24 125.947 no
Fe1 C18 H25 127.447 no
C17 C18 H25 124.933 no
C19 C18 H25 125.823 no
Fe1 C19 H26 124.853 no
C15 C19 H26 126.208 no
C18 C19 H26 125.937 no
Fe1 C20 H27 124.459 no
C21 C20 H27 126.256 no
C24 C20 H27 125.386 no
Fe1 C21 H28 126.812 no
C20 C21 H28 124.886 no
C22 C21 H28 127.004 no
Fe1 C22 H29 125.620 no
C21 C22 H29 125.806 no
C23 C22 H29 126.643 no
Fe1 C23 H30 126.439 no
C22 C23 H30 126.400 no
C24 C23 H30 125.120 no
Fe1 C24 H31 126.882 no
C20 C24 H31 126.188 no
C23 C24 H31 126.290 no
P2 C25 H32 119.191 no
P2 C25 H33 119.106 no
C14 C25 H32 99.610 no
C14 C25 H33 100.268 no
H32 C25 H33 105.124 no
C26 C27 H34 108.256 no
C26 C27 H35 110.296 no
C26 C27 H36 109.943 no
H34 C27 H35 109.439 no
H34 C27 H36 109.442 no
H35 C27 H36 109.444 no
C26 C28 H37 109.988 no
C26 C28 H38 108.947 no
C26 C28 H39 109.561 no
H37 C28 H38 109.440 no
H37 C28 H39 109.439 no
H38 C28 H39 109.452 no
C26 C29 H40 109.408 no
C26 C29 H41 109.968 no
C26 C29 H42 109.120 no
H40 C29 H41 109.439 no
H40 C29 H42 109.445 no
H41 C29 H42 109.447 no
C30 C31 H43 109.326 no
C30 C31 H44 109.140 no
C30 C31 H45 110.037 no
H43 C31 H44 109.435 no
H43 C31 H45 109.444 no
H44 C31 H45 109.444 no
C30 C32 H46 108.295 no
C30 C32 H47 111.207 no
C30 C32 H48 108.986 no
H46 C32 H47 109.440 no
H46 C32 H48 109.442 no
H47 C32 H48 109.443 no
C30 C33 H49 110.642 no
C30 C33 H50 108.364 no
C30 C33 H51 109.479 no
H49 C33 H50 109.444 no
H49 C33 H51 109.448 no
H50 C33 H51 109.442 no
C34 C35 H52 109.577 no
C34 C35 H53 108.665 no
C34 C35 H54 110.246 no
H52 C35 H53 109.445 no
H52 C35 H54 109.442 no
H53 C35 H54 109.448 no
C34 C36 H55 109.386 no
C34 C36 H56 109.514 no
C34 C36 H57 109.594 no
H55 C36 H56 109.445 no
H55 C36 H57 109.444 no
H56 C36 H57 109.444 no
C34 C37 H58 109.050 no
C34 C37 H59 108.924 no
C34 C37 H60 110.525 no
H58 C37 H59 109.447 no
H58 C37 H60 109.435 no
H59 C37 H60 109.441 no
C38 C39 H61 111.110 no
C38 C39 H62 108.459 no
C38 C39 H63 108.911 no
H61 C39 H62 109.445 no
H61 C39 H63 109.447 no
H62 C39 H63 109.442 no
C38 C40 H64 110.616 no
C38 C40 H65 108.253 no
C38 C40 H66 109.627 no
H64 C40 H65 109.439 no
H64 C40 H66 109.441 no
H65 C40 H66 109.442 no
C38 C41 H67 109.062 no
C38 C41 H68 110.672 no
C38 C41 H69 108.756 no
H67 C41 H68 109.446 no
H67 C41 H69 109.441 no
H68 C41 H69 109.444 no
P3 C42 H70 119.068 no
P3 C42 H71 119.356 no
C43 C42 H70 100.071 no
C43 C42 H71 99.527 no
H70 C42 H71 105.022 no
C43 C44 H72 119.957 no
C45 C44 H72 119.391 no
C45 C46 H73 119.412 no
C47 C46 H73 119.192 no
Fe2 C49 H74 126.314 no
C48 C49 H74 125.831 no
C50 C49 H74 125.865 no
Fe2 C50 H75 125.114 no
C49 C50 H75 125.798 no
C51 C50 H75 125.908 no
Fe2 C51 H76 127.265 no
C50 C51 H76 126.302 no
C52 C51 H76 125.677 no
Fe2 C52 H77 125.929 no
C48 C52 H77 125.263 no
C51 C52 H77 125.729 no
Fe2 C53 H78 124.070 no
C54 C53 H78 125.041 no
C57 C53 H78 126.698 no
Fe2 C54 H79 126.079 no
C53 C54 H79 126.217 no
C55 C54 H79 125.489 no
Fe2 C55 H80 124.639 no
C54 C55 H80 126.068 no
C56 C55 H80 125.411 no
Fe2 C56 H81 124.949 no
C55 C56 H81 126.606 no
C57 C56 H81 124.262 no
Fe2 C57 H82 126.107 no
C53 C57 H82 125.781 no
C56 C57 H82 128.365 no
P4 C58 H83 117.805 no
P4 C58 H84 117.947 no
C47 C58 H83 99.798 no
C47 C58 H84 100.152 no
H83 C58 H84 105.829 no
C59 C60 H85 109.507 no
C59 C60 H86 109.325 no
C59 C60 H87 109.672 no
H85 C60 H86 109.440 no
H85 C60 H87 109.441 no
H86 C60 H87 109.441 no
C59 C61 H88 110.252 no
C59 C61 H89 107.312 no
C59 C61 H90 110.915 no
H88 C61 H89 109.444 no
H88 C61 H90 109.437 no
H89 C61 H90 109.444 no
C59 C62 H91 109.087 no
C59 C62 H92 109.068 no
C59 C62 H93 110.337 no
H91 C62 H92 109.441 no
H91 C62 H93 109.443 no
H92 C62 H93 109.447 no
C63 C64 H94 111.119 no
C63 C64 H95 107.541 no
C63 C64 H96 109.831 no
H94 C64 H95 109.440 no
H94 C64 H96 109.434 no
H95 C64 H96 109.443 no
C63 C65 H97 109.960 no
C63 C65 H98 110.015 no
C63 C65 H99 108.516 no
H97 C65 H98 109.439 no
H97 C65 H99 109.444 no
H98 C65 H99 109.449 no
C63 C66 H100 108.372 no
C63 C66 H101 110.799 no
C63 C66 H102 109.316 no
H100 C66 H101 109.448 no
H100 C66 H102 109.436 no
H101 C66 H102 109.446 no

loop_
_geom_bond_atom_site_label_1
_geom_bond_atom_site_label_2
_geom_bond_distance
_geom_bond_publ_flag
Mo1 P1 2.4470(10) yes
Mo1 P2 2.5035(9) yes
Mo1 N1 2.182(3) yes
Mo1 N2 2.013(3) yes
Mo1 N4 2.026(3) yes
Mo1 N6 2.030(3) yes
Mo2 P3 2.4694(9) yes
Mo2 P4 2.4733(9) yes
Mo2 N7 2.015(3) yes
Mo2 N8 2.180(3) yes
Mo2 N9 2.004(3) yes
Mo2 N11 2.024(3) yes
Fe1 C15 2.053(4) yes
Fe1 C16 2.033(4) yes
Fe1 C17 2.046(4) yes
Fe1 C18 2.045(4) yes
Fe1 C19 2.043(4) yes
Fe1 C20 2.045(4) yes
Fe1 C21 2.052(4) yes
Fe1 C22 2.042(5) yes
Fe1 C23 2.041(4) yes
Fe1 C24 2.049(4) yes
Fe2 C48 2.049(4) yes
Fe2 C49 2.047(3) yes
Fe2 C50 2.049(3) yes
Fe2 C51 2.057(3) yes
Fe2 C52 2.039(4) yes
Fe2 C53 2.025(5) yes
Fe2 C54 2.026(5) yes
Fe2 C55 2.033(5) yes
Fe2 C56 2.037(4) yes
Fe2 C57 2.032(4) yes
P1 C1 1.906(3) yes
P1 C5 1.904(3) yes
P1 C9 1.857(4) yes
P2 C25 1.861(3) yes
P2 C26 1.906(4) yes
P2 C30 1.903(4) yes
P3 C34 1.908(3) yes
P3 C38 1.894(4) yes
P3 C42 1.867(3) yes
P4 C58 1.845(4) yes
P4 C59 1.907(4) yes
P4 C63 1.891(3) yes
N1 C10 1.347(5) yes
N1 C14 1.382(4) yes
N2 N3 1.131(4) yes
N4 N5 1.111(4) yes
N6 N7 1.146(4) yes
N8 C43 1.364(4) yes
N8 C47 1.376(4) yes
N9 N10 1.124(4) yes
N11 N12 1.114(4) yes
C1 C2 1.534(5) yes
C1 C3 1.542(5) yes
C1 C4 1.543(4) yes
C5 C6 1.549(5) yes
C5 C7 1.515(6) yes
C5 C8 1.530(5) yes
C9 C10 1.527(4) yes
C10 C11 1.390(5) yes
C11 C12 1.403(4) yes
C12 C13 1.375(6) yes
C12 C15 1.479(5) yes
C13 C14 1.380(5) yes
C14 C25 1.508(5) yes
C15 C16 1.424(6) yes
C15 C19 1.438(4) yes
C16 C17 1.441(5) yes
C17 C18 1.402(6) yes
C18 C19 1.417(6) yes
C20 C21 1.412(7) yes
C20 C24 1.414(5) yes
C21 C22 1.418(6) yes
C22 C23 1.414(6) yes
C23 C24 1.417(6) yes
C26 C27 1.545(4) yes
C26 C28 1.533(5) yes
C26 C29 1.529(5) yes
C30 C31 1.539(5) yes
C30 C32 1.547(5) yes
C30 C33 1.540(6) yes
C34 C35 1.527(6) yes
C34 C36 1.549(5) yes
C34 C37 1.538(5) yes
C38 C39 1.564(5) yes
C38 C40 1.539(6) yes
C38 C41 1.540(6) yes
C42 C43 1.524(4) yes
C43 C44 1.387(5) yes
C44 C45 1.391(4) yes
C45 C46 1.395(5) yes
C45 C48 1.472(5) yes
C46 C47 1.373(5) yes
C47 C58 1.519(5) yes
C48 C49 1.432(5) yes
C48 C52 1.436(5) yes
C49 C50 1.416(5) yes
C50 C51 1.418(5) yes
C51 C52 1.403(6) yes
C53 C54 1.375(9) yes
C53 C57 1.395(9) yes
C54 C55 1.359(8) yes
C55 C56 1.357(7) yes
C56 C57 1.389(8) yes
C59 C60 1.529(6) yes
C59 C61 1.544(5) yes
C59 C62 1.541(5) yes
C63 C64 1.543(5) yes
C63 C65 1.544(6) yes
C63 C66 1.540(5) yes
C67 C68 1.472(15) yes
C68 C69 1.282(19) yes
C68 C70 1.717(17) yes
C69 C70 1.16(2) yes
C69 C71 1.34(3) yes
C70 C71 1.68(3) yes
C71 C72 1.32(2) yes
C72 C73 1.384(19) yes
C2 H1 0.960 no
C2 H2 0.960 no
C2 H3 0.960 no
C3 H4 0.960 no
C3 H5 0.960 no
C3 H6 0.960 no
C4 H7 0.960 no
C4 H8 0.960 no
C4 H9 0.960 no
C6 H10 0.960 no
C6 H11 0.960 no
C6 H12 0.960 no
C7 H13 0.960 no
C7 H14 0.960 no
C7 H15 0.960 no
C8 H16 0.960 no
C8 H17 0.960 no
C8 H18 0.960 no
C9 H19 0.970 no
C9 H20 0.970 no
C11 H21 0.930 no
C13 H22 0.930 no
C16 H23 0.930 no
C17 H24 0.930 no
C18 H25 0.930 no
C19 H26 0.930 no
C20 H27 0.930 no
C21 H28 0.930 no
C22 H29 0.930 no
C23 H30 0.930 no
C24 H31 0.930 no
C25 H32 0.970 no
C25 H33 0.970 no
C27 H34 0.960 no
C27 H35 0.960 no
C27 H36 0.960 no
C28 H37 0.960 no
C28 H38 0.960 no
C28 H39 0.960 no
C29 H40 0.960 no
C29 H41 0.960 no
C29 H42 0.960 no
C31 H43 0.960 no
C31 H44 0.960 no
C31 H45 0.960 no
C32 H46 0.960 no
C32 H47 0.960 no
C32 H48 0.960 no
C33 H49 0.960 no
C33 H50 0.960 no
C33 H51 0.960 no
C35 H52 0.960 no
C35 H53 0.960 no
C35 H54 0.960 no
C36 H55 0.960 no
C36 H56 0.960 no
C36 H57 0.960 no
C37 H58 0.960 no
C37 H59 0.960 no
C37 H60 0.960 no
C39 H61 0.960 no
C39 H62 0.960 no
C39 H63 0.960 no
C40 H64 0.960 no
C40 H65 0.960 no
C40 H66 0.960 no
C41 H67 0.960 no
C41 H68 0.960 no
C41 H69 0.960 no
C42 H70 0.970 no
C42 H71 0.970 no
C44 H72 0.930 no
C46 H73 0.930 no
C49 H74 0.930 no
C50 H75 0.930 no
C51 H76 0.930 no
C52 H77 0.930 no
C53 H78 0.930 no
C54 H79 0.930 no
C55 H80 0.930 no
C56 H81 0.930 no
C57 H82 0.930 no
C58 H83 0.970 no
C58 H84 0.970 no
C60 H85 0.960 no
C60 H86 0.960 no
C60 H87 0.960 no
C61 H88 0.960 no
C61 H89 0.960 no
C61 H90 0.960 no
C62 H91 0.960 no
C62 H92 0.960 no
C62 H93 0.960 no
C64 H94 0.960 no
C64 H95 0.960 no
C64 H96 0.960 no
C65 H97 0.960 no
C65 H98 0.960 no
C65 H99 0.960 no
C66 H100 0.960 no
C66 H101 0.960 no
C66 H102 0.960 no

loop_
_geom_contact_atom_site_label_1
_geom_contact_atom_site_label_2
_geom_contact_distance
_geom_contact_publ_flag
_geom_contact_site_symmetry_2
N1 C4 3.357(4) no .
N1 C12 2.819(4) no .
N1 C33 3.361(4) no .
N2 C1 3.500(5) no .
N2 C2 3.344(5) no .
N2 C4 3.351(5) no .
N2 C14 3.560(4) no .
N2 C25 3.298(4) no .
N2 C29 3.103(5) no .
N3 C2 3.331(5) no .
N3 C4 3.475(6) no .
N3 C29 3.271(5) no .
N4 C8 3.088(4) no .
N4 C9 3.264(5) no .
N4 C10 3.390(4) no .
N4 C30 3.525(4) no .
N4 C32 3.455(5) no .
N4 C33 3.360(4) no .
N5 C8 3.230(4) no .
N5 C32 3.432(5) no .
N5 C33 3.452(4) no .
N5 C65 3.537(5) no .
N6 N11 3.573(4) no .
N8 C41 3.421(5) no .
N8 C45 2.832(5) no .
N8 C62 3.350(5) no .
N9 C35 3.034(5) no .
N9 C42 3.378(5) no .
N9 C59 3.493(4) no .
N9 C60 3.378(5) no .
N9 C62 3.372(4) no .
N10 C35 3.160(5) no .
N10 C60 3.310(5) no .
N10 C62 3.492(5) no .
N11 C38 3.521(5) no .
N11 C39 3.357(5) no .
N11 C41 3.337(5) no .
N11 C47 3.343(4) no .
N11 C58 3.212(4) no .
N11 C66 3.104(5) no .
N12 C28 3.588(5) no .
N12 C39 3.407(5) no .
N12 C41 3.451(5) no .
N12 C66 3.223(6) no .
C1 C6 3.339(5) no .
C2 C6 3.294(5) no .
C3 C5 3.371(5) no .
C3 C6 3.568(5) no .
C3 C7 3.304(5) no .
C3 C9 3.479(5) no .
C4 C9 3.173(5) no .
C4 C10 3.201(5) no .
C7 C9 3.116(4) no .
C8 C9 3.523(5) no .
C10 C13 2.726(4) no .
C11 C14 2.729(5) no .
C11 C16 3.062(5) no .
C12 C20 3.505(5) no .
C13 C19 3.055(5) no .
C13 C33 3.445(5) no .
C14 C30 3.485(5) no .
C14 C33 3.050(5) no .
C25 C27 3.143(6) no .
C25 C29 3.566(6) no .
C25 C31 3.428(5) no .
C25 C33 3.185(5) no .
C26 C31 3.363(5) no .
C27 C31 3.345(6) no .
C28 C30 3.355(6) no .
C28 C31 3.565(6) no .
C28 C32 3.297(6) no .
C34 C40 3.338(7) no .
C35 C42 3.556(5) no .
C36 C38 3.338(6) no .
C36 C39 3.326(5) no .
C36 C40 3.512(7) no .
C37 C40 3.335(6) no .
C37 C42 3.160(5) no .
C38 C43 3.563(5) no .
C40 C42 3.531(6) no .
C41 C42 3.146(5) no .
C41 C43 3.097(5) no .
C41 C44 3.572(4) no .
C43 C46 2.719(4) no .
C44 C47 2.731(5) no .
C44 C49 3.090(5) no .
C45 C53 3.523(6) no .
C46 C52 3.072(5) no .
C47 C62 3.175(5) no .
C58 C61 3.444(6) no .
C58 C62 3.155(5) no .
C58 C64 3.149(5) no .
C58 C66 3.488(5) no .
C59 C65 3.361(5) no .
C60 C65 3.294(5) no .
C61 C63 3.382(5) no .
C61 C64 3.301(5) no .
C68 C72 3.465(19) no .
C69 C73 3.536(17) no .
C70 C73 2.816(19) no .
N3 C13 3.471(4) no 2_566
N5 C61 3.482(6) no 2_656
N10 C44 3.459(4) no 2_657
N10 C49 3.546(5) no 2_657
N12 C31 3.405(6) no 2_666
C13 N3 3.471(4) no 2_566
C24 C55 3.518(6) no 2_666
C31 N12 3.405(6) no 2_666
C35 C48 3.514(5) no 2_657
C35 C49 3.593(5) no 2_657
C44 N10 3.459(4) no 2_657
C48 C35 3.514(5) no 2_657
C49 N10 3.546(5) no 2_657
C49 C35 3.593(5) no 2_657
C55 C24 3.518(6) no 2_666
C61 N5 3.482(6) no 2_656
Mo1 H8 3.3835 no .
Mo1 H17 3.3080 no .
Mo1 H19 3.5367 no .
Mo1 H32 3.4301 no .
Mo1 H41 3.3074 no .
Mo1 H50 3.4748 no .
Mo2 H53 3.3200 no .
Mo2 H68 3.4505 no .
Mo2 H71 3.4947 no .
Mo2 H84 3.5155 no .
Mo2 H93 3.4509 no .
Mo2 H102 3.2384 no .
P1 H1 3.0012 no .
P1 H2 2.8630 no .
P1 H4 3.0900 no .
P1 H5 3.0463 no .
P1 H8 2.8514 no .
P1 H9 2.9294 no .
P1 H10 2.8989 no .
P1 H11 2.9679 no .
P1 H14 3.0261 no .
P1 H15 3.0248 no .
P1 H16 2.9258 no .
P1 H17 2.8647 no .
P2 H35 3.0720 no .
P2 H36 3.0524 no .
P2 H37 2.9403 no .
P2 H38 2.9793 no .
P2 H40 2.9176 no .
P2 H41 2.8495 no .
P2 H43 3.0390 no .
P2 H44 3.0375 no .
P2 H46 2.9632 no .
P2 H48 2.8976 no .
P2 H50 2.8861 no .
P2 H51 2.9574 no .
P3 H53 2.8541 no .
P3 H54 2.9247 no .
P3 H56 3.0006 no .
P3 H57 2.9320 no .
P3 H58 3.0837 no .
P3 H59 3.0148 no .
P3 H61 2.9198 no .
P3 H62 2.9247 no .
P3 H65 3.0501 no .
P3 H66 3.0845 no .
P3 H67 2.9477 no .
P3 H68 2.8668 no .
P4 H85 2.9287 no .
P4 H86 2.9498 no .
P4 H88 3.0965 no .
P4 H89 3.0140 no .
P4 H92 2.8993 no .
P4 H93 2.9060 no .
P4 H95 2.9979 no .
P4 H96 3.0833 no .
P4 H98 2.9724 no .
P4 H99 2.8816 no .
P4 H100 2.9608 no .
P4 H102 2.8078 no .
N1 H8 2.8653 no .
N1 H9 3.1036 no .
N1 H19 2.8707 no .
N1 H20 3.1142 no .
N1 H21 3.2286 no .
N1 H22 3.2454 no .
N1 H32 2.7512 no .
N1 H33 3.1587 no .
N1 H50 2.8959 no .
N1 H51 3.0807 no .
N2 H2 2.5200 no .
N2 H8 2.5285 no .
N2 H32 2.9146 no .
N2 H40 2.6270 no .
N2 H41 2.7780 no .
N2 H57 3.4475 no .
N3 H2 2.4571 no .
N3 H8 2.6421 no .
N3 H32 3.2117 no .
N3 H40 2.5843 no .
N3 H41 3.1023 no .
N3 H57 3.1581 no .
N4 H16 2.6432 no .
N4 H17 2.7394 no .
N4 H19 2.9728 no .
N4 H46 2.6653 no .
N4 H50 2.5265 no .
N4 H99 3.3100 no .
N5 H16 2.5716 no .
N5 H17 3.0285 no .
N5 H19 3.2186 no .
N5 H46 2.5337 no .
N5 H50 2.5870 no .
N5 H97 3.2648 no .
N5 H99 2.9170 no .
N6 H10 3.4439 no .
N6 H17 2.7597 no .
N6 H41 2.9392 no .
N6 H53 3.4669 no .
N6 H102 3.0549 no .
N7 H10 3.5041 no .
N7 H17 3.0074 no .
N7 H41 3.3649 no .
N7 H53 3.0032 no .
N7 H57 3.5304 no .
N7 H99 3.5617 no .
N7 H102 2.7797 no .
N8 H67 3.2295 no .
N8 H68 2.8946 no .
N8 H70 3.1455 no .
N8 H71 2.7690 no .
N8 H72 3.2426 no .
N8 H73 3.2333 no .
N8 H83 3.1311 no .
N8 H84 2.8647 no .
N8 H92 3.0429 no .
N8 H93 2.9156 no .
N9 H10 3.4965 no .
N9 H53 2.6603 no .
N9 H54 2.6053 no .
N9 H71 3.0588 no .
N9 H85 2.5746 no .
N9 H93 2.5764 no .
N10 H10 3.2964 no .
N10 H53 2.9222 no .
N10 H54 2.5355 no .
N10 H71 3.3944 no .
N10 H85 2.4121 no .
N10 H93 2.6657 no .
N11 H37 3.3576 no .
N11 H61 2.5544 no .
N11 H68 2.5176 no .
N11 H84 2.8969 no .
N11 H100 2.7554 no .
N11 H102 2.6498 no .
N12 H37 2.8127 no .
N12 H39 3.5186 no .
N12 H61 2.5355 no .
N12 H68 2.6082 no .
N12 H84 3.1152 no .
N12 H100 2.6441 no .
N12 H102 2.9281 no .
C1 H10 3.5131 no .
C1 H11 2.8969 no .
C1 H14 3.2429 no .
C1 H20 2.9869 no .
C2 H4 3.3305 no .
C2 H5 2.7314 no .
C2 H6 2.6397 no .
C2 H7 2.6697 no .
C2 H8 2.6841 no .
C2 H9 3.3326 no .
C2 H10 3.1740 no .
C2 H11 2.7485 no .
C3 H1 2.6906 no .
C3 H2 3.3340 no .
C3 H3 2.6756 no .
C3 H7 2.6550 no .
C3 H8 3.3162 no .
C3 H9 2.6552 no .
C3 H11 2.9019 no .
C3 H14 2.5563 no .
C3 H20 3.1189 no .
C4 H1 3.3408 no .
C4 H2 2.6957 no .
C4 H3 2.6359 no .
C4 H4 2.6164 no .
C4 H5 3.3202 no .
C4 H6 2.6818 no .
C4 H20 3.1037 no .
C5 H1 3.3435 no .
C5 H4 3.5768 no .
C5 H5 2.9237 no .
C5 H19 3.0511 no .
C5 H20 3.3262 no .
C6 H1 2.6036 no .
C6 H5 2.9138 no .
C6 H13 2.6653 no .
C6 H14 2.7147 no .
C6 H15 3.3395 no .
C6 H16 3.3061 no .
C6 H17 2.6490 no .
C6 H18 2.6223 no .
C6 H53 3.5748 no .
C7 H4 3.2202 no .
C7 H5 2.7476 no .
C7 H10 3.3317 no .
C7 H11 2.7168 no .
C7 H12 2.6829 no .
C7 H16 2.6452 no .
C7 H17 3.3097 no .
C7 H18 2.6443 no .
C7 H19 3.1105 no .
C7 H20 3.1308 no .
C8 H10 2.6278 no .
C8 H11 3.3060 no .
C8 H12 2.6440 no .
C8 H13 2.6468 no .
C8 H14 3.3083 no .
C8 H15 2.6458 no .
C8 H19 3.2835 no .
C8 H99 3.4051 no .
C9 H4 3.0913 no .
C9 H8 3.3667 no .
C9 H9 2.7160 no .
C9 H14 3.2620 no .
C9 H15 2.6853 no .
C9 H16 3.1459 no .
C9 H21 2.6678 no .
C10 H8 3.0956 no .
C10 H9 2.6274 no .
C10 H50 3.3972 no .
C11 H9 3.1350 no .
C11 H19 2.7507 no .
C11 H20 2.4794 no .
C11 H22 3.2132 no .
C11 H23 2.8974 no .
C11 H27 3.2934 no .
C12 H23 2.8740 no .
C12 H26 2.8867 no .
C12 H27 3.1875 no .
C12 H51 3.3093 no .
C13 H21 3.2143 no .
C13 H26 2.9108 no .
C13 H32 2.8785 no .
C13 H33 2.4314 no .
C13 H50 3.5308 no .
C13 H51 2.5958 no .
C14 H8 3.4977 no .
C14 H50 2.9926 no .
C14 H51 2.4494 no .
C15 H21 2.6691 no .
C15 H22 2.6472 no .
C15 H24 3.2175 no .
C15 H25 3.2054 no .
C15 H27 3.3734 no .
C16 H21 2.7539 no .
C16 H25 3.1903 no .
C16 H26 3.2025 no .
C16 H28 3.4297 no .
C17 H26 3.1918 no .
C17 H29 3.4388 no .
C18 H23 3.1935 no .
C18 H30 3.4635 no .
C19 H22 2.7497 no .
C19 H23 3.1993 no .
C19 H24 3.1937 no .
C19 H31 3.4290 no .
C20 H29 3.1872 no .
C20 H30 3.1785 no .
C21 H23 3.3929 no .
C21 H30 3.1846 no .
C21 H31 3.1881 no .
C22 H24 3.4560 no .
C22 H27 3.1893 no .
C22 H31 3.1948 no .
C23 H25 3.4806 no .
C23 H27 3.1796 no .
C23 H28 3.1862 no .
C24 H26 3.3956 no .
C24 H28 3.1836 no .
C24 H29 3.1964 no .
C25 H22 2.6853 no .
C25 H35 3.2806 no .
C25 H36 2.7318 no .
C25 H40 3.1981 no .
C25 H43 3.0055 no .
C25 H50 3.3940 no .
C25 H51 2.7279 no .
C26 H32 3.1750 no .
C26 H33 3.3248 no .
C26 H43 3.5312 no .
C26 H44 2.9302 no .
C26 H48 3.2305 no .
C27 H32 3.2415 no .
C27 H33 3.0974 no .
C27 H37 3.3545 no .
C27 H38 2.7262 no .
C27 H39 2.6688 no .
C27 H40 2.6315 no .
C27 H41 3.3182 no .
C27 H42 2.6444 no .
C27 H43 3.2075 no .
C27 H44 2.8204 no .
C28 H34 2.6558 no .
C28 H35 2.7445 no .
C28 H36 3.3514 no .
C28 H40 3.3006 no .
C28 H41 2.6598 no .
C28 H42 2.6045 no .
C28 H44 2.9033 no .
C28 H48 2.5279 no .
C29 H32 3.3999 no .
C29 H34 2.6325 no .
C29 H35 3.3175 no .
C29 H36 2.6454 no .
C29 H37 2.6351 no .
C29 H38 3.2972 no .
C29 H39 2.6390 no .
C29 H61 3.2703 no .
C29 H62 3.4650 no .
C30 H33 3.0198 no .
C30 H35 3.3332 no .
C30 H37 3.5327 no .
C30 H38 2.9145 no .
C31 H33 3.0952 no .
C31 H35 2.6312 no .
C31 H38 2.8956 no .
C31 H46 3.3254 no .
C31 H47 2.6363 no .
C31 H48 2.7566 no .
C31 H49 2.6498 no .
C31 H50 3.3026 no .
C31 H51 2.6457 no .
C32 H37 3.1716 no .
C32 H38 2.7593 no .
C32 H43 3.3397 no .
C32 H44 2.6958 no .
C32 H45 2.6681 no .
C32 H49 2.6707 no .
C32 H50 2.6825 no .
C32 H51 3.3386 no .
C32 H101 3.0677 no .
C33 H27 3.1400 no .
C33 H33 3.2049 no .
C33 H43 2.6428 no .
C33 H44 3.3082 no .
C33 H45 2.6386 no .
C33 H46 2.6243 no .
C33 H47 2.7405 no .
C33 H48 3.3315 no .
C34 H62 3.2928 no .
C34 H65 2.9021 no .
C34 H66 3.4979 no .
C34 H70 3.3485 no .
C34 H71 3.1553 no .
C35 H10 3.4072 no .
C35 H55 2.6292 no .
C35 H56 3.3041 no .
C35 H57 2.6397 no .
C35 H58 2.5826 no .
C35 H59 3.2909 no .
C35 H60 2.6800 no .
C35 H71 3.3715 no .
C36 H52 2.6193 no .
C36 H53 2.6250 no .
C36 H54 3.3133 no .
C36 H58 3.3568 no .
C36 H59 2.7882 no .
C36 H60 2.6639 no .
C36 H62 2.5875 no .
C36 H65 2.8250 no .
C37 H52 2.6202 no .
C37 H53 3.2929 no .
C37 H54 2.6407 no .
C37 H55 2.6904 no .
C37 H56 2.7512 no .
C37 H57 3.3632 no .
C37 H65 2.8390 no .
C37 H66 3.1661 no .
C37 H70 3.1492 no .
C37 H71 3.2290 no .
C38 H56 2.9120 no .
C38 H57 3.5147 no .
C38 H59 3.2523 no .
C38 H70 3.0228 no .
C39 H41 3.2947 no .
C39 H42 3.2985 no .
C39 H56 2.8165 no .
C39 H57 3.1791 no .
C39 H64 2.6853 no .
C39 H65 2.7072 no .
C39 H66 3.3602 no .
C39 H67 3.3443 no .
C39 H68 2.7082 no .
C39 H69 2.6535 no .
C40 H56 2.8405 no .
C40 H59 2.5826 no .
C40 H61 3.3650 no .
C40 H62 2.7247 no .
C40 H63 2.6534 no .
C40 H67 2.6491 no .
C40 H68 3.3289 no .
C40 H69 2.6372 no .
C40 H70 3.2174 no .
C41 H61 2.6935 no .
C41 H62 3.3356 no .
C41 H63 2.6911 no .
C41 H64 2.6706 no .
C41 H65 3.3121 no .
C41 H66 2.6588 no .
C41 H70 3.1196 no .
C42 H54 3.1853 no .
C42 H58 2.7873 no .
C42 H59 3.2181 no .
C42 H66 3.1478 no .
C42 H67 2.7073 no .
C42 H68 3.3162 no .
C42 H72 2.6895 no .
C43 H67 2.5696 no .
C43 H68 2.9485 no .
C43 H93 3.5341 no .
C44 H67 2.7932 no .
C44 H68 3.5389 no .
C44 H70 2.4433 no .
C44 H71 2.8525 no .
C44 H73 3.2137 no .
C44 H74 2.9493 no .
C45 H74 2.8816 no .
C45 H77 2.8933 no .
C45 H78 3.2041 no .
C46 H72 3.2137 no .
C46 H77 2.9326 no .
C46 H78 3.2984 no .
C46 H83 2.4562 no .
C46 H84 2.7564 no .
C46 H92 3.0108 no .
C47 H68 3.4527 no .
C47 H92 2.5502 no .
C47 H93 3.1420 no .
C48 H72 2.6770 no .
C48 H73 2.6470 no .
C48 H75 3.2060 no .
C48 H76 3.2070 no .
C48 H78 3.3603 no .
C49 H72 2.8133 no .
C49 H76 3.1947 no .
C49 H77 3.1935 no .
C49 H79 3.4024 no .
C50 H77 3.1794 no .
C50 H80 3.4465 no .
C51 H74 3.1933 no .
C51 H81 3.5028 no .
C52 H73 2.7585 no .
C52 H74 3.1959 no .
C52 H75 3.1785 no .
C52 H82 3.4455 no .
C53 H80 3.1138 no .
C53 H81 3.1170 no .
C54 H74 3.4124 no .
C54 H81 3.1039 no .
C54 H82 3.1397 no .
C55 H75 3.4584 no .
C55 H78 3.1083 no .
C55 H82 3.1402 no .
C56 H76 3.5445 no .
C56 H78 3.1248 no .
C56 H79 3.0995 no .
C57 H77 3.4451 no .
C57 H79 3.1434 no .
C57 H80 3.1330 no .
C58 H73 2.6503 no .
C58 H89 2.9849 no .
C58 H92 2.6650 no .
C58 H93 3.4111 no .
C58 H95 2.6699 no .
C58 H96 3.3558 no .
C58 H100 3.1295 no .
C59 H83 2.9689 no .
C59 H96 3.2807 no .
C59 H98 2.9330 no .
C59 H99 3.5380 no .
C60 H88 2.6811 no .
C60 H89 3.3059 no .
C60 H90 2.6840 no .
C60 H91 2.6890 no .
C60 H92 3.3361 no .
C60 H93 2.7016 no .
C60 H98 2.7314 no .
C60 H99 3.2024 no .
C61 H83 3.0746 no .
C61 H85 3.3233 no .
C61 H86 2.6975 no .
C61 H87 2.6225 no .
C61 H91 2.5998 no .
C61 H92 2.6535 no .
C61 H93 3.3158 no .
C61 H96 2.5819 no .
C61 H98 2.9929 no .
C62 H83 3.0960 no .
C62 H85 2.6837 no .
C62 H86 3.3404 no .
C62 H87 2.6965 no .
C62 H88 3.3155 no .
C62 H89 2.6213 no .
C62 H90 2.6344 no .
C63 H83 3.3124 no .
C63 H84 3.0509 no .
C63 H86 3.2711 no .
C63 H88 2.9983 no .
C63 H89 3.4976 no .
C64 H83 3.1456 no .
C64 H84 3.1609 no .
C64 H88 2.8009 no .
C64 H89 3.1358 no .
C64 H97 2.6878 no .
C64 H98 2.7323 no .
C64 H99 3.3448 no .
C64 H100 2.5969 no .
C64 H101 2.7016 no .
C64 H102 3.3156 no .
C65 H86 2.5576 no .
C65 H88 3.0165 no .
C65 H94 2.7247 no .
C65 H95 3.3381 no .
C65 H96 2.7121 no .
C65 H100 3.3119 no .
C65 H101 2.6192 no .
C65 H102 2.7118 no .
C66 H37 3.5414 no .
C66 H46 3.3110 no .
C66 H48 3.3507 no .
C66 H84 3.2382 no .
C66 H94 2.6397 no .
C66 H95 2.6525 no .
C66 H96 3.3198 no .
C66 H97 2.6506 no .
C66 H98 3.3256 no .
C66 H99 2.6489 no .
H1 H4 3.5852 no .
H1 H5 2.5689 no .
H1 H6 2.8917 no .
H1 H7 3.5417 no .
H1 H8 3.5751 no .
H1 H10 2.4944 no .
H1 H11 1.9908 no .
H1 H12 3.4120 no .
H1 H52 3.3151 no .
H1 H53 3.3585 no .
H2 H5 3.5949 no .
H2 H6 3.5261 no .
H2 H7 2.9646 no .
H2 H8 2.5251 no .
H2 H9 3.5713 no .
H2 H10 3.2800 no .
H2 H11 3.3015 no .
H2 H53 3.5127 no .
H2 H55 3.5298 no .
H2 H57 3.2586 no .
H3 H4 3.5231 no .
H3 H5 3.0226 no .
H3 H6 2.4546 no .
H3 H7 2.4458 no .
H3 H8 2.9112 no .
H3 H9 3.5137 no .
H3 H11 3.4067 no .
H4 H7 2.8716 no .
H4 H8 3.5025 no .
H4 H9 2.4296 no .
H4 H11 3.5745 no .
H4 H14 2.4619 no .
H4 H15 3.4035 no .
H4 H20 2.5041 no .
H5 H7 3.5504 no .
H5 H9 3.5207 no .
H5 H10 3.5655 no .
H5 H11 2.1942 no .
H5 H12 3.4876 no .
H5 H13 3.3398 no .
H5 H14 1.9585 no .
H5 H15 3.3542 no .
H5 H20 3.5018 no .
H6 H7 2.4992 no .
H6 H8 3.5528 no .
H6 H9 2.9669 no .
H6 H11 3.4569 no .
H6 H14 3.3853 no .
H8 H20 3.5326 no .
H9 H20 2.4648 no .
H9 H21 3.3802 no .
H10 H13 3.5318 no .
H10 H14 3.5866 no .
H10 H16 3.5137 no .
H10 H17 2.4488 no .
H10 H18 2.8804 no .
H10 H52 3.4701 no .
H10 H53 2.6774 no .
H11 H13 2.9628 no .
H11 H14 2.5703 no .
H11 H15 3.5975 no .
H11 H17 3.5272 no .
H11 H18 3.5070 no .
H12 H13 2.4809 no .
H12 H14 2.9814 no .
H12 H15 3.5504 no .
H12 H16 3.5211 no .
H12 H17 2.9250 no .
H12 H18 2.4377 no .
H13 H16 2.9161 no .
H13 H17 3.5267 no .
H13 H18 2.4580 no .
H14 H16 3.5241 no .
H14 H18 3.5234 no .
H14 H19 3.4804 no .
H14 H20 3.0444 no .
H15 H16 2.4580 no .
H15 H17 3.5259 no .
H15 H18 2.9143 no .
H15 H19 2.4615 no .
H15 H20 2.6651 no .
H16 H19 2.6751 no .
H16 H99 3.3575 no .
H17 H85 3.4847 no .
H17 H86 3.5873 no .
H17 H99 2.8473 no .
H18 H85 3.3343 no .
H18 H86 3.3303 no .
H18 H99 3.4883 no .
H19 H21 2.7905 no .
H20 H21 2.3278 no .
H21 H23 2.3325 no .
H21 H27 3.4639 no .
H22 H26 2.3612 no .
H22 H32 3.0017 no .
H22 H33 2.2536 no .
H22 H51 2.8010 no .
H23 H24 2.5538 no .
H23 H28 3.2738 no .
H24 H25 2.4805 no .
H24 H29 3.3245 no .
H25 H26 2.5070 no .
H25 H30 3.3677 no .
H26 H31 3.2741 no .
H27 H28 2.4938 no .
H27 H31 2.5018 no .
H27 H49 2.9713 no .
H27 H50 2.9587 no .
H27 H51 2.9538 no .
H28 H29 2.5222 no .
H29 H30 2.5208 no .
H30 H31 2.5029 no .
H31 H49 3.3205 no .
H31 H51 3.4091 no .
H32 H35 3.5928 no .
H32 H36 2.6102 no .
H32 H40 2.7956 no .
H33 H35 3.0087 no .
H33 H36 2.6466 no .
H33 H43 2.4441 no .
H33 H44 3.4967 no .
H33 H51 2.5825 no .
H34 H37 3.5237 no .
H34 H38 2.9589 no .
H34 H39 2.4441 no .
H34 H40 2.8891 no .
H34 H41 3.5182 no .
H34 H42 2.4409 no .
H34 H44 3.4178 no .
H35 H38 2.6004 no .
H35 H39 2.9782 no .
H35 H40 3.5168 no .
H35 H42 3.5264 no .
H35 H43 2.4726 no .
H35 H44 2.0688 no .
H35 H45 3.4581 no .
H36 H39 3.5345 no .
H36 H40 2.4410 no .
H36 H41 3.5279 no .
H36 H42 2.9125 no .
H36 H43 3.4095 no .
H36 H44 3.4398 no .
H37 H40 3.5280 no .
H37 H41 2.4733 no .
H37 H42 2.8630 no .
H37 H44 3.5446 no .
H37 H46 3.4326 no .
H37 H48 2.3661 no .
H37 H61 3.5953 no .
H37 H100 3.4270 no .
H37 H101 3.5726 no .
H37 H102 3.0671 no .
H38 H41 3.5321 no .
H38 H42 3.4898 no .
H38 H43 3.5311 no .
H38 H44 2.1663 no .
H38 H45 3.4838 no .
H38 H46 3.4255 no .
H38 H47 3.2919 no .
H38 H48 1.9868 no .
H39 H40 3.5071 no .
H39 H41 2.9450 no .
H39 H42 2.4183 no .
H39 H44 3.4811 no .
H39 H48 3.3630 no .
H41 H57 3.5679 no .
H41 H61 2.7311 no .
H41 H62 3.0291 no .
H42 H61 2.9264 no .
H42 H62 3.1312 no .
H42 H63 3.2943 no .
H43 H47 3.5241 no .
H43 H49 2.9188 no .
H43 H50 3.5194 no .
H43 H51 2.4578 no .
H44 H46 3.5892 no .
H44 H47 2.8883 no .
H44 H48 2.5996 no .
H44 H49 3.5299 no .
H44 H51 3.5268 no .
H45 H46 3.5053 no .
H45 H47 2.4407 no .
H45 H48 3.0379 no .
H45 H49 2.4578 no .
H45 H50 3.5163 no .
H45 H51 2.9114 no .
H46 H49 2.8575 no .
H46 H50 2.4465 no .
H46 H51 3.5174 no .
H46 H101 2.6527 no .
H46 H102 3.1017 no .
H47 H49 2.5582 no .
H47 H50 3.0388 no .
H47 H101 3.3394 no .
H48 H49 3.5696 no .
H48 H50 3.5268 no .
H48 H101 2.7541 no .
H48 H102 3.2150 no .
H52 H55 2.4203 no .
H52 H56 3.5012 no .
H52 H57 2.8887 no .
H52 H58 2.8260 no .
H52 H59 3.5179 no .
H52 H60 2.4853 no .
H53 H55 2.8929 no .
H53 H56 3.5061 no .
H53 H57 2.4378 no .
H53 H58 3.4736 no .
H53 H60 3.5477 no .
H54 H55 3.5139 no .
H54 H57 3.5291 no .
H54 H58 2.4029 no .
H54 H59 3.4971 no .
H54 H60 2.9763 no .
H54 H71 2.7661 no .
H55 H58 3.5299 no .
H55 H59 3.0543 no .
H55 H60 2.4616 no .
H55 H62 3.4260 no .
H55 H65 3.4114 no .
H56 H59 2.6601 no .
H56 H60 2.9429 no .
H56 H61 3.4572 no .
H56 H62 2.0543 no .
H56 H63 3.3849 no .
H56 H64 3.4268 no .
H56 H65 2.0804 no .
H56 H66 3.4653 no .
H57 H60 3.5406 no .
H57 H61 3.4071 no .
H57 H62 2.4121 no .
H57 H65 3.4581 no .
H58 H65 3.5324 no .
H58 H66 3.4720 no .
H58 H70 2.7527 no .
H58 H71 2.6201 no .
H59 H64 3.4288 no .
H59 H65 2.1035 no .
H59 H66 2.3509 no .
H59 H70 2.9749 no .
H59 H71 3.5048 no .
H60 H65 3.3547 no .
H61 H64 3.5561 no .
H61 H65 3.5984 no .
H61 H67 3.5842 no .
H61 H68 2.5401 no .
H61 H69 2.9184 no .
H62 H64 2.9826 no .
H62 H65 2.5561 no .
H62 H68 3.5744 no .
H62 H69 3.5330 no .
H63 H64 2.4566 no .
H63 H65 2.9283 no .
H63 H66 3.5315 no .
H63 H67 3.5561 no .
H63 H68 2.9975 no .
H63 H69 2.4792 no .
H64 H67 2.9322 no .
H64 H68 3.5544 no .
H64 H69 2.4655 no .
H65 H67 3.5224 no .
H65 H69 3.5135 no .
H66 H67 2.4655 no .
H66 H68 3.5455 no .
H66 H69 2.9107 no .
H66 H70 2.6073 no .
H67 H70 2.4812 no .
H67 H72 2.9561 no .
H67 H78 3.4559 no .
H68 H70 3.5206 no .
H68 H78 3.3753 no .
H69 H78 3.5997 no .
H70 H72 2.2692 no .
H71 H72 2.9510 no .
H72 H74 2.4368 no .
H73 H77 2.3748 no .
H73 H78 3.4199 no .
H73 H82 3.4402 no .
H73 H83 2.2840 no .
H73 H84 2.8065 no .
H73 H92 3.2382 no .
H74 H75 2.5053 no .
H74 H79 3.2760 no .
H75 H76 2.5139 no .
H75 H80 3.3184 no .
H76 H77 2.4884 no .
H76 H81 3.4250 no .
H77 H82 3.3252 no .
H78 H79 2.4585 no .
H78 H82 2.4949 no .
H79 H80 2.4464 no .
H80 H81 2.4509 no .
H81 H82 2.4906 no .
H83 H88 3.5217 no .
H83 H89 2.3976 no .
H83 H92 2.4415 no .
H83 H93 3.5818 no .
H83 H95 2.6141 no .
H83 H96 3.1318 no .
H84 H95 2.4866 no .
H84 H96 3.5867 no .
H84 H100 2.6404 no .
H84 H102 3.5890 no .
H85 H88 3.5757 no .
H85 H90 3.5447 no .
H85 H91 2.9564 no .
H85 H92 3.5573 no .
H85 H93 2.5204 no .
H85 H98 3.3100 no .
H85 H99 3.3458 no .
H86 H88 2.5373 no .
H86 H89 3.5555 no .
H86 H90 3.0034 no .
H86 H91 3.5653 no .
H86 H93 3.5748 no .
H86 H97 3.3725 no .
H86 H98 1.9325 no .
H86 H99 2.4822 no .
H87 H88 2.8927 no .
H87 H89 3.4994 no .
H87 H90 2.4604 no .
H87 H91 2.5205 no .
H87 H92 3.5670 no .
H87 H93 2.9796 no .
H87 H98 3.3455 no .
H88 H91 3.4878 no .
H88 H92 3.5379 no .
H88 H94 3.4471 no .
H88 H95 3.3427 no .
H88 H96 2.0077 no .
H88 H97 3.5936 no .
H88 H98 2.3064 no .
H89 H91 2.8552 no .
H89 H92 2.4448 no .
H89 H93 3.5141 no .
H89 H95 3.2253 no .
H89 H96 2.4441 no .
H90 H91 2.4016 no .
H90 H92 2.9162 no .
H90 H93 3.5140 no .
H90 H96 3.4074 no .
H94 H97 2.5377 no .
H94 H98 3.0320 no .
H94 H99 3.5848 no .
H94 H100 2.8198 no .
H94 H101 2.5086 no .
H94 H102 3.5449 no .
H95 H97 3.5588 no .
H95 H98 3.5916 no .
H95 H100 2.4106 no .
H95 H101 3.0028 no .
H95 H102 3.5018 no .
H96 H97 2.9616 no .
H96 H98 2.5720 no .
H96 H99 3.5907 no .
H96 H100 3.4956 no .
H96 H101 3.5661 no .
H97 H100 3.5012 no .
H97 H101 2.4254 no .
H97 H102 2.9949 no .
H98 H101 3.5125 no .
H98 H102 3.5833 no .
H99 H100 3.5434 no .
H99 H101 2.8571 no .
H99 H102 2.5228 no .
Fe1 H80 3.5301 no 1_454
Fe2 H29 3.5691 no 1_656
N2 H22 3.3661 no 2_566
N3 H22 2.5819 no 2_566
N3 H26 3.1174 no 2_566
N3 H33 3.2299 no 2_566
N3 H82 3.2113 no 1_455
N5 H86 3.0872 no 2_656
N5 H87 3.3258 no 2_656
N5 H88 2.8781 no 2_656
N5 H90 3.2769 no 2_656
N5 H98 3.1200 no 2_656
N9 H72 3.3064 no 2_657
N10 H72 2.5761 no 2_657
N10 H74 2.8959 no 2_657
N12 H38 3.2459 no 2_666
N12 H44 2.7841 no 2_666
N12 H45 3.1475 no 2_666
C2 H73 3.5693 no 1_455
C2 H77 3.1778 no 1_455
C2 H82 3.5756 no 1_455
C3 H83 3.3396 no 1_455
C3 H89 3.1675 no 1_455
C4 H35 3.3285 no 2_566
C4 H36 3.1660 no 2_566
C4 H95 3.4625 no 1_455
C6 H75 3.2196 no 2_657
C7 H21 3.0733 no 2_556
C7 H23 2.9795 no 2_556
C7 H94 3.2596 no 2_656
C7 H96 3.3962 no 2_656
C8 H96 3.5960 no 2_656
C8 H97 3.3237 no 2_656
C8 H98 3.3785 no 2_656
C11 H14 3.4645 no 2_556
C12 H36 3.3483 no 2_566
C12 H40 3.2793 no 2_566
C13 H32 3.2596 no 2_566
C13 H36 3.1920 no 2_566
C13 H40 2.9347 no 2_566
C14 H32 3.0667 no 2_566
C14 H36 3.4101 no 2_566
C15 H40 3.3561 no 2_566
C15 H42 3.4042 no 2_566
C16 H13 3.2532 no 2_556
C17 H75 3.4585 no 1_454
C17 H80 2.9181 no 1_454
C18 H30 3.3801 no 2_565
C18 H56 3.5332 no 2_566
C18 H62 3.1996 no 2_566
C18 H63 3.4269 no 2_566
C18 H80 3.1277 no 1_454
C19 H40 3.3679 no 2_566
C19 H42 3.5030 no 2_566
C19 H62 3.4783 no 2_566
C19 H81 3.3985 no 2_666
C20 H90 3.2719 no 2_656
C21 H59 3.5073 no 1_554
C21 H60 3.4977 no 1_554
C21 H90 3.5888 no 2_656
C22 H59 3.2825 no 1_554
C22 H60 3.1881 no 1_554
C22 H75 3.4400 no 1_454
C22 H80 3.1610 no 1_454
C22 H81 3.5393 no 1_454
C23 H25 3.3970 no 2_565
C23 H65 3.3296 no 1_554
C23 H80 3.3676 no 1_454
C23 H80 3.4454 no 2_666
C25 H32 2.8012 no 2_566
C27 H7 3.4112 no 2_566
C27 H8 3.5550 no 2_566
C27 H9 3.2940 no 2_566
C27 H95 3.2978 no 2_666
C27 H100 3.4906 no 2_666
C28 H38 3.4485 no 2_666
C28 H48 3.5708 no 2_666
C28 H100 3.3718 no 2_666
C29 H22 3.4588 no 2_566
C31 H78 3.5183 no 2_666
C36 H81 3.0079 no 1_455
C37 H29 3.5401 no 1_556
C37 H91 3.5368 no 2_657
C37 H92 3.4063 no 2_657
C39 H25 3.5358 no 2_566
C42 H71 3.1046 no 2_657
C43 H71 3.0829 no 2_657
C44 H54 3.0170 no 2_657
C44 H58 3.4099 no 2_657
C44 H71 3.1111 no 2_657
C45 H54 3.1192 no 2_657
C45 H58 3.2594 no 2_657
C46 H3 3.5587 no 1_655
C46 H58 3.4917 no 2_657
C48 H52 3.1348 no 2_657
C48 H54 2.9908 no 2_657
C49 H52 3.2873 no 2_657
C49 H54 3.1009 no 2_657
C50 H11 3.2571 no 2_657
C50 H12 3.4494 no 2_657
C50 H24 3.4633 no 1_656
C50 H29 3.1926 no 1_656
C50 H52 3.5553 no 2_657
C51 H29 3.2139 no 1_656
C51 H52 3.5676 no 2_657
C51 H55 3.5091 no 1_655
C52 H3 3.3111 no 1_655
C52 H52 3.3212 no 2_657
C53 H31 3.2996 no 2_666
C53 H45 3.5234 no 2_666
C54 H24 3.5876 no 1_656
C54 H31 3.0314 no 2_666
C55 H24 3.1276 no 1_656
C55 H29 3.1453 no 1_656
C55 H30 3.2238 no 2_666
C55 H31 2.8810 no 2_666
C56 H26 3.1708 no 2_666
C56 H29 3.2168 no 1_656
C56 H31 3.0618 no 2_666
C56 H55 3.1648 no 1_655
C57 H26 3.5379 no 2_666
C57 H31 3.3439 no 2_666
C58 H6 3.4246 no 1_655
C58 H7 3.4783 no 1_655
C61 H6 3.5525 no 1_655
C61 H19 3.4030 no 2_656
C61 H27 3.5954 no 2_656
C62 H58 3.2477 no 2_657
C62 H59 3.5428 no 2_657
C64 H13 3.4908 no 2_656
C64 H15 3.1829 no 2_656
C64 H16 3.4566 no 2_656
C64 H34 3.2896 no 2_666
C65 H16 3.2711 no 2_656
C65 H18 3.4306 no 2_656
C65 H98 3.5679 no 2_656
C66 H39 3.4223 no 2_666
C67 H13 3.4961 no 2_656
C67 H23 3.5893 no 1_655
C67 H34 3.5857 no 2_666
C67 H39 3.3952 no 2_666
C67 H42 3.2678 no 2_666
C67 H47 3.3293 no .
C67 H63 3.4930 no 2_666
C67 H94 3.3369 no .
C67 H101 3.3757 no .
C68 H12 3.3512 no 2_656
C68 H18 3.4012 no 2_656
C69 H24 3.3507 no 1_655
C69 H74 3.5893 no 1_554
C70 H47 3.1149 no .
C70 H63 3.2640 no 2_666
C70 H69 3.4529 no 2_666
C71 H74 3.3787 no 1_554
C71 H79 3.5511 no 1_554
C72 H64 3.5626 no 1_554
C72 H66 3.2452 no 1_554
C73 H31 3.5364 no .
C73 H49 3.2963 no .
C73 H64 3.2059 no 1_554
C73 H66 3.2755 no 1_554
C73 H69 3.4011 no 2_666
C73 H79 3.2884 no 2_666
H1 H77 3.1138 no 1_455
H2 H77 3.5520 no 1_455
H2 H82 3.2404 no 1_455
H3 C46 3.5587 no 1_455
H3 C52 3.3111 no 1_455
H3 H73 2.6320 no 1_455
H3 H77 2.4739 no 1_455
H3 H82 3.0096 no 1_455
H4 H15 3.4841 no 2_556
H4 H20 3.5821 no 2_556
H4 H83 3.5250 no 1_455
H4 H89 2.9742 no 1_455
H4 H95 3.4951 no 1_455
H4 H96 3.2677 no 1_455
H5 H28 3.0355 no 2_556
H5 H89 3.4942 no 1_455
H6 C58 3.4246 no 1_455
H6 C61 3.5525 no 1_455
H6 H28 3.3754 no 2_556
H6 H73 3.1173 no 1_455
H6 H83 2.4643 no 1_455
H6 H89 2.5968 no 1_455
H6 H95 3.5674 no 1_455
H7 C27 3.4112 no 2_566
H7 C58 3.4783 no 1_455
H7 H35 2.8923 no 2_566
H7 H36 3.1943 no 2_566
H7 H43 3.5667 no 2_566
H7 H73 3.3775 no 1_455
H7 H83 2.9283 no 1_455
H7 H84 3.0681 no 1_455
H7 H95 2.9863 no 1_455
H8 C27 3.5550 no 2_566
H8 H33 3.2323 no 2_566
H8 H35 3.3434 no 2_566
H8 H36 2.9337 no 2_566
H9 C27 3.2940 no 2_566
H9 H34 3.2934 no 2_566
H9 H35 3.2104 no 2_566
H9 H36 2.8441 no 2_566
H9 H95 3.0523 no 1_455
H10 H75 3.5610 no 2_657
H11 C50 3.2571 no 2_657
H11 H23 3.5210 no 2_556
H11 H75 2.7226 no 2_657
H12 C50 3.4494 no 2_657
H12 C68 3.3512 no 2_656
H12 H23 3.2765 no 2_556
H12 H74 3.3001 no 2_657
H12 H75 2.9308 no 2_657
H13 C16 3.2532 no 2_556
H13 C64 3.4908 no 2_656
H13 C67 3.4961 no 2_656
H13 H21 2.9601 no 2_556
H13 H23 2.3998 no 2_556
H13 H94 2.7810 no 2_656
H13 H96 3.3585 no 2_656
H14 C11 3.4645 no 2_556
H14 H20 3.2690 no 2_556
H14 H21 2.5444 no 2_556
H14 H23 2.7120 no 2_556
H15 C64 3.1829 no 2_656
H15 H4 3.4841 no 2_556
H15 H20 3.2618 no 2_556
H15 H21 3.2405 no 2_556
H15 H94 2.8833 no 2_656
H15 H96 2.6519 no 2_656
H16 C64 3.4566 no 2_656
H16 C65 3.2711 no 2_656
H16 H88 2.9099 no 2_656
H16 H94 3.2770 no 2_656
H16 H96 2.9017 no 2_656
H16 H97 3.0340 no 2_656
H16 H98 2.7076 no 2_656
H18 C65 3.4306 no 2_656
H18 C68 3.4012 no 2_656
H18 H94 3.1866 no 2_656
H18 H96 3.5584 no 2_656
H18 H97 2.7713 no 2_656
H18 H98 3.2613 no 2_656
H19 C61 3.4030 no 2_656
H19 H88 2.8784 no 2_656
H19 H89 3.5002 no 2_656
H19 H90 3.3033 no 2_656
H19 H96 3.4296 no 2_656
H20 H4 3.5821 no 2_556
H20 H14 3.2690 no 2_556
H20 H15 3.2618 no 2_556
H21 C7 3.0733 no 2_556
H21 H13 2.9601 no 2_556
H21 H14 2.5444 no 2_556
H21 H15 3.2405 no 2_556
H22 N2 3.3661 no 2_566
H22 N3 2.5819 no 2_566
H22 C29 3.4588 no 2_566
H22 H32 3.0896 no 2_566
H22 H36 3.4571 no 2_566
H22 H40 2.5234 no 2_566
H23 C7 2.9795 no 2_556
H23 C67 3.5893 no 1_455
H23 H11 3.5210 no 2_556
H23 H12 3.2765 no 2_556
H23 H13 2.3998 no 2_556
H23 H14 2.7120 no 2_556
H24 C50 3.4633 no 1_454
H24 C54 3.5876 no 1_454
H24 C55 3.1276 no 1_454
H24 C69 3.3507 no 1_455
H24 H75 2.8346 no 1_454
H24 H79 3.3885 no 1_454
H24 H80 2.4269 no 1_454
H25 C23 3.3970 no 2_565
H25 C39 3.5358 no 2_566
H25 H30 2.5761 no 2_565
H25 H56 2.9309 no 2_566
H25 H62 2.9539 no 2_566
H25 H63 3.2812 no 2_566
H25 H64 3.4368 no 2_566
H25 H65 3.0839 no 2_566
H25 H80 2.8473 no 1_454
H25 H81 3.2773 no 2_666
H26 N3 3.1174 no 2_566
H26 C56 3.1708 no 2_666
H26 C57 3.5379 no 2_666
H26 H40 3.2206 no 2_566
H26 H56 3.4482 no 2_566
H26 H62 3.5008 no 2_566
H26 H81 2.7558 no 2_666
H26 H82 3.4841 no 2_666
H27 C61 3.5954 no 2_656
H27 H90 2.6793 no 2_656
H28 H5 3.0355 no 2_556
H28 H6 3.3754 no 2_556
H28 H60 3.4618 no 1_554
H28 H89 3.3369 no 2_656
H28 H90 3.2888 no 2_656
H29 Fe2 3.5691 no 1_454
H29 C37 3.5401 no 1_554
H29 C50 3.1926 no 1_454
H29 C51 3.2139 no 1_454
H29 C55 3.1453 no 1_454
H29 C56 3.2168 no 1_454
H29 H55 3.2818 no 1_554
H29 H56 3.5713 no 1_554
H29 H59 3.3589 no 1_554
H29 H60 2.8827 no 1_554
H29 H75 2.7989 no 1_454
H29 H76 2.8649 no 1_454
H29 H80 2.7070 no 1_454
H29 H81 2.8705 no 1_454
H30 C18 3.3801 no 2_565
H30 C55 3.2238 no 2_666
H30 H25 2.5761 no 2_565
H30 H30 2.9287 no 2_565
H30 H65 3.2741 no 1_554
H30 H80 3.1256 no 1_454
H30 H80 2.7867 no 2_666
H30 H81 3.3645 no 1_454
H31 C53 3.2996 no 2_666
H31 C54 3.0314 no 2_666
H31 C55 2.8810 no 2_666
H31 C56 3.0618 no 2_666
H31 C57 3.3439 no 2_666
H31 C73 3.5364 no .
H31 H79 3.4130 no 2_666
H31 H80 3.1956 no 2_666
H31 H81 3.4853 no 2_666
H32 C13 3.2596 no 2_566
H32 C14 3.0667 no 2_566
H32 C25 2.8012 no 2_566
H32 H22 3.0896 no 2_566
H32 H32 2.0473 no 2_566
H32 H33 2.7945 no 2_566
H33 N3 3.2299 no 2_566
H33 H8 3.2323 no 2_566
H33 H32 2.7945 no 2_566
H34 C64 3.2896 no 2_666
H34 C67 3.5857 no 2_666
H34 H9 3.2934 no 2_566
H34 H94 2.9175 no 2_666
H34 H95 2.7956 no 2_666
H34 H100 3.1379 no 2_666
H34 H101 3.4992 no 2_666
H35 C4 3.3285 no 2_566
H35 H7 2.8923 no 2_566
H35 H8 3.3434 no 2_566
H35 H9 3.2104 no 2_566
H35 H84 3.3016 no 2_666
H35 H95 2.9647 no 2_666
H35 H100 3.0538 no 2_666
H36 C4 3.1660 no 2_566
H36 C12 3.3483 no 2_566
H36 C13 3.1920 no 2_566
H36 C14 3.4101 no 2_566
H36 H7 3.1943 no 2_566
H36 H8 2.9337 no 2_566
H36 H9 2.8441 no 2_566
H36 H22 3.4571 no 2_566
H37 H38 3.1610 no 2_666
H38 N12 3.2459 no 2_666
H38 C28 3.4485 no 2_666
H38 H37 3.1610 no 2_666
H38 H38 3.2600 no 2_666
H38 H39 3.3518 no 2_666
H38 H100 2.9168 no 2_666
H38 H101 3.5705 no 2_666
H39 C66 3.4223 no 2_666
H39 C67 3.3952 no 2_666
H39 H38 3.3518 no 2_666
H39 H47 3.5734 no 2_666
H39 H48 2.9511 no 2_666
H39 H100 3.0018 no 2_666
H39 H101 2.9628 no 2_666
H40 C12 3.2793 no 2_566
H40 C13 2.9347 no 2_566
H40 C15 3.3561 no 2_566
H40 C19 3.3679 no 2_566
H40 H22 2.5234 no 2_566
H40 H26 3.2206 no 2_566
H42 C15 3.4042 no 2_566
H42 C19 3.5030 no 2_566
H42 C67 3.2678 no 2_666
H43 H7 3.5667 no 2_566
H43 H78 3.2843 no 2_666
H43 H82 3.2696 no 2_666
H44 N12 2.7841 no 2_666
H44 H84 3.2395 no 2_666
H44 H100 3.2306 no 2_666
H45 N12 3.1475 no 2_666
H45 C53 3.5234 no 2_666
H45 H68 3.4021 no 2_666
H45 H78 2.8787 no 2_666
H47 C67 3.3293 no .
H47 C70 3.1149 no .
H47 H39 3.5734 no 2_666
H48 C28 3.5708 no 2_666
H48 H39 2.9511 no 2_666
H49 C73 3.2963 no .
H50 H90 3.4643 no 2_656
H52 C48 3.1348 no 2_657
H52 C49 3.2873 no 2_657
H52 C50 3.5553 no 2_657
H52 C51 3.5676 no 2_657
H52 C52 3.3212 no 2_657
H52 H76 3.1394 no 1_455
H54 C44 3.0170 no 2_657
H54 C45 3.1192 no 2_657
H54 C48 2.9908 no 2_657
H54 C49 3.1009 no 2_657
H54 H72 2.6773 no 2_657
H54 H74 3.1363 no 2_657
H55 C51 3.5091 no 1_455
H55 C56 3.1648 no 1_455
H55 H29 3.2818 no 1_556
H55 H76 2.8905 no 1_455
H55 H81 2.4086 no 1_455
H56 C18 3.5332 no 2_566
H56 H25 2.9309 no 2_566
H56 H26 3.4482 no 2_566
H56 H29 3.5713 no 1_556
H56 H81 2.8558 no 1_455
H57 H81 3.3509 no 1_455
H58 C44 3.4099 no 2_657
H58 C45 3.2594 no 2_657
H58 C46 3.4917 no 2_657
H58 C62 3.2477 no 2_657
H58 H91 3.2076 no 2_657
H58 H92 2.8043 no 2_657
H58 H93 3.2012 no 2_657
H59 C21 3.5073 no 1_556
H59 C22 3.2825 no 1_556
H59 C62 3.5428 no 2_657
H59 H29 3.3589 no 1_556
H59 H91 3.0604 no 2_657
H59 H92 3.3576 no 2_657
H60 C21 3.4977 no 1_556
H60 C22 3.1881 no 1_556
H60 H28 3.4618 no 1_556
H60 H29 2.8827 no 1_556
H60 H76 2.7660 no 1_455
H60 H92 3.5520 no 2_657
H62 C18 3.1996 no 2_566
H62 C19 3.4783 no 2_566
H62 H25 2.9539 no 2_566
H62 H26 3.5008 no 2_566
H63 C18 3.4269 no 2_566
H63 C67 3.4930 no 2_666
H63 C70 3.2640 no 2_666
H63 H25 3.2812 no 2_566
H64 C72 3.5626 no 1_556
H64 C73 3.2059 no 1_556
H64 H25 3.4368 no 2_566
H64 H79 3.5945 no 2_667
H65 C23 3.3296 no 1_556
H65 H25 3.0839 no 2_566
H65 H30 3.2741 no 1_556
H66 C72 3.2452 no 1_556
H66 C73 3.2755 no 1_556
H66 H91 3.5292 no 2_657
H68 H45 3.4021 no 2_666
H69 C70 3.4529 no 2_666
H69 C73 3.4011 no 2_666
H70 H71 3.1915 no 2_657
H70 H91 3.5835 no 2_657
H70 H93 3.0371 no 2_657
H71 C42 3.1046 no 2_657
H71 C43 3.0829 no 2_657
H71 C44 3.1111 no 2_657
H71 H70 3.1915 no 2_657
H71 H71 2.3656 no 2_657
H71 H72 2.9967 no 2_657
H71 H93 3.5934 no 2_657
H72 N9 3.3064 no 2_657
H72 N10 2.5761 no 2_657
H72 H54 2.6773 no 2_657
H72 H71 2.9967 no 2_657
H73 C2 3.5693 no 1_655
H73 H3 2.6320 no 1_655
H73 H6 3.1173 no 1_655
H73 H7 3.3775 no 1_655
H74 N10 2.8959 no 2_657
H74 C69 3.5893 no 1_556
H74 C71 3.3787 no 1_556
H74 H12 3.3001 no 2_657
H74 H54 3.1363 no 2_657
H75 C6 3.2196 no 2_657
H75 C17 3.4585 no 1_656
H75 C22 3.4400 no 1_656
H75 H10 3.5610 no 2_657
H75 H11 2.7226 no 2_657
H75 H12 2.9308 no 2_657
H75 H24 2.8346 no 1_656
H75 H29 2.7989 no 1_656
H76 H29 2.8649 no 1_656
H76 H52 3.1394 no 1_655
H76 H55 2.8905 no 1_655
H76 H60 2.7660 no 1_655
H76 H77 3.3012 no 2_757
H77 C2 3.1778 no 1_655
H77 H1 3.1138 no 1_655
H77 H2 3.5520 no 1_655
H77 H3 2.4739 no 1_655
H77 H76 3.3012 no 2_757
H78 C31 3.5183 no 2_666
H78 H43 3.2843 no 2_666
H78 H45 2.8787 no 2_666
H79 C71 3.5511 no 1_556
H79 C73 3.2884 no 2_666
H79 H24 3.3885 no 1_656
H79 H31 3.4130 no 2_666
H79 H64 3.5945 no 2_667
H80 Fe1 3.5301 no 1_656
H80 C17 2.9181 no 1_656
H80 C18 3.1277 no 1_656
H80 C22 3.1610 no 1_656
H80 C23 3.3676 no 1_656
H80 C23 3.4454 no 2_666
H80 H24 2.4269 no 1_656
H80 H25 2.8473 no 1_656
H80 H29 2.7070 no 1_656
H80 H30 3.1256 no 1_656
H80 H30 2.7867 no 2_666
H80 H31 3.1956 no 2_666
H81 C19 3.3985 no 2_666
H81 C22 3.5393 no 1_656
H81 C36 3.0079 no 1_655
H81 H25 3.2773 no 2_666
H81 H26 2.7558 no 2_666
H81 H29 2.8705 no 1_656
H81 H30 3.3645 no 1_656
H81 H31 3.4853 no 2_666
H81 H55 2.4086 no 1_655
H81 H56 2.8558 no 1_655
H81 H57 3.3509 no 1_655
H82 N3 3.2113 no 1_655
H82 C2 3.5756 no 1_655
H82 H2 3.2404 no 1_655
H82 H3 3.0096 no 1_655
H82 H26 3.4841 no 2_666
H82 H43 3.2696 no 2_666
H83 C3 3.3396 no 1_655
H83 H4 3.5250 no 1_655
H83 H6 2.4643 no 1_655
H83 H7 2.9283 no 1_655
H84 H7 3.0681 no 1_655
H84 H35 3.3016 no 2_666
H84 H44 3.2395 no 2_666
H86 N5 3.0872 no 2_656
H86 H97 3.1630 no 2_656
H87 N5 3.3258 no 2_656
H88 N5 2.8781 no 2_656
H88 H16 2.9099 no 2_656
H88 H19 2.8784 no 2_656
H89 C3 3.1675 no 1_655
H89 H4 2.9742 no 1_655
H89 H5 3.4942 no 1_655
H89 H6 2.5968 no 1_655
H89 H19 3.5002 no 2_656
H89 H28 3.3369 no 2_656
H90 N5 3.2769 no 2_656
H90 C20 3.2719 no 2_656
H90 C21 3.5888 no 2_656
H90 H19 3.3033 no 2_656
H90 H27 2.6793 no 2_656
H90 H28 3.2888 no 2_656
H90 H50 3.4643 no 2_656
H91 C37 3.5368 no 2_657
H91 H58 3.2076 no 2_657
H91 H59 3.0604 no 2_657
H91 H66 3.5292 no 2_657
H91 H70 3.5835 no 2_657
H92 C37 3.4063 no 2_657
H92 H58 2.8043 no 2_657
H92 H59 3.3576 no 2_657
H92 H60 3.5520 no 2_657
H93 H58 3.2012 no 2_657
H93 H70 3.0371 no 2_657
H93 H71 3.5934 no 2_657
H94 C7 3.2596 no 2_656
H94 C67 3.3369 no .
H94 H13 2.7810 no 2_656
H94 H15 2.8833 no 2_656
H94 H16 3.2770 no 2_656
H94 H18 3.1866 no 2_656
H94 H34 2.9175 no 2_666
H95 C4 3.4625 no 1_655
H95 C27 3.2978 no 2_666
H95 H4 3.4951 no 1_655
H95 H6 3.5674 no 1_655
H95 H7 2.9863 no 1_655
H95 H9 3.0523 no 1_655
H95 H34 2.7956 no 2_666
H95 H35 2.9647 no 2_666
H96 C7 3.3962 no 2_656
H96 C8 3.5960 no 2_656
H96 H4 3.2677 no 1_655
H96 H13 3.3585 no 2_656
H96 H15 2.6519 no 2_656
H96 H16 2.9017 no 2_656
H96 H18 3.5584 no 2_656
H96 H19 3.4296 no 2_656
H97 C8 3.3237 no 2_656
H97 H16 3.0340 no 2_656
H97 H18 2.7713 no 2_656
H97 H86 3.1630 no 2_656
H97 H98 3.3642 no 2_656
H97 H99 3.5785 no 2_656
H98 N5 3.1200 no 2_656
H98 C8 3.3785 no 2_656
H98 C65 3.5679 no 2_656
H98 H16 2.7076 no 2_656
H98 H18 3.2613 no 2_656
H98 H97 3.3642 no 2_656
H98 H98 3.4476 no 2_656
H98 H99 3.3040 no 2_656
H99 H97 3.5785 no 2_656
H99 H98 3.3040 no 2_656
H100 C27 3.4906 no 2_666
H100 C28 3.3718 no 2_666
H100 H34 3.1379 no 2_666
H100 H35 3.0538 no 2_666
H100 H38 2.9168 no 2_666
H100 H39 3.0018 no 2_666
H100 H44 3.2306 no 2_666
H101 C67 3.3757 no .
H101 H34 3.4992 no 2_666
H101 H38 3.5705 no 2_666
H101 H39 2.9628 no 2_666

loop_
_geom_torsion_atom_site_label_1
_geom_torsion_atom_site_label_2
_geom_torsion_atom_site_label_3
_geom_torsion_atom_site_label_4
_geom_torsion
_geom_torsion_publ_flag
P1 Mo1 P2 C25 32.46(9) no
P1 Mo1 P2 C26 141.16(7) no
P1 Mo1 P2 C30 -74.42(8) no
P2 Mo1 P1 C1 -81.14(9) no
P2 Mo1 P1 C5 136.49(7) no
P2 Mo1 P1 C9 28.21(9) no
P1 Mo1 N1 C10 -25.43(14) no
P1 Mo1 N1 C14 160.32(16) no
N1 Mo1 P1 C1 -79.79(8) no
N1 Mo1 P1 C5 137.84(8) no
N1 Mo1 P1 C9 29.56(7) no
N2 Mo1 P1 C1 12.40(8) no
N2 Mo1 P1 C5 -129.98(8) no
N2 Mo1 P1 C9 121.74(8) no
N4 Mo1 P1 C1 -168.84(8) no
N4 Mo1 P1 C5 48.79(8) no
N4 Mo1 P1 C9 -59.49(8) no
N6 Mo1 P1 C1 103.02(8) no
N6 Mo1 P1 C5 -39.35(8) no
N6 Mo1 P1 C9 -147.63(8) no
P2 Mo1 N1 C10 154.02(16) no
P2 Mo1 N1 C14 -20.22(14) no
N1 Mo1 P2 C25 31.11(7) no
N1 Mo1 P2 C26 139.81(8) no
N1 Mo1 P2 C30 -75.77(8) no
N2 Mo1 P2 C25 -61.36(9) no
N2 Mo1 P2 C26 47.34(9) no
N2 Mo1 P2 C30 -168.24(9) no
N4 Mo1 P2 C25 120.18(9) no
N4 Mo1 P2 C26 -131.12(9) no
N4 Mo1 P2 C30 13.30(9) no
N6 Mo1 P2 C25 -151.77(8) no
N6 Mo1 P2 C26 -43.07(9) no
N6 Mo1 P2 C30 101.34(9) no
N2 Mo1 N1 C10 -116.44(17) no
N2 Mo1 N1 C14 69.32(17) no
N4 Mo1 N1 C10 64.34(17) no
N4 Mo1 N1 C14 -109.90(17) no
P3 Mo2 P4 C58 -33.35(10) no
P3 Mo2 P4 C59 74.89(10) no
P3 Mo2 P4 C63 -141.81(7) no
P4 Mo2 P3 C34 -134.45(7) no
P4 Mo2 P3 C38 83.89(9) no
P4 Mo2 P3 C42 -24.94(10) no
N7 Mo2 P3 C34 48.39(8) no
N7 Mo2 P3 C38 -93.27(8) no
N7 Mo2 P3 C42 157.90(8) no
P3 Mo2 N8 C43 17.68(15) no
P3 Mo2 N8 C47 -155.79(17) no
N8 Mo2 P3 C34 -137.83(8) no
N8 Mo2 P3 C38 80.51(8) no
N8 Mo2 P3 C42 -28.32(7) no
N9 Mo2 P3 C34 -44.25(9) no
N9 Mo2 P3 C38 174.09(8) no
N9 Mo2 P3 C42 65.26(8) no
N11 Mo2 P3 C34 135.05(8) no
N11 Mo2 P3 C38 -6.61(9) no
N11 Mo2 P3 C42 -115.44(8) no
N7 Mo2 P4 C58 143.79(8) no
N7 Mo2 P4 C59 -107.97(8) no
N7 Mo2 P4 C63 35.32(9) no
P4 Mo2 N8 C43 -161.00(18) no
P4 Mo2 N8 C47 25.53(15) no
N8 Mo2 P4 C58 -29.97(7) no
N8 Mo2 P4 C59 78.27(8) no
N8 Mo2 P4 C63 -138.43(8) no
N9 Mo2 P4 C58 -123.58(8) no
N9 Mo2 P4 C59 -15.33(9) no
N9 Mo2 P4 C63 127.96(9) no
N11 Mo2 P4 C58 57.68(8) no
N11 Mo2 P4 C59 165.93(9) no
N11 Mo2 P4 C63 -50.78(10) no
N9 Mo2 N8 C43 -71.73(18) no
N9 Mo2 N8 C47 114.80(18) no
N11 Mo2 N8 C43 109.69(18) no
N11 Mo2 N8 C47 -63.78(18) no
C15 Fe1 C16 C15 0.00(12) no
C15 Fe1 C16 C17 118.9(3) no
C16 Fe1 C15 C12 121.0(3) no
C16 Fe1 C15 C16 0.00(13) no
C16 Fe1 C15 C19 -119.2(3) no
C15 Fe1 C17 C16 -37.80(14) no
C15 Fe1 C17 C18 81.31(16) no
C17 Fe1 C15 C12 159.4(3) no
C17 Fe1 C15 C16 38.32(13) no
C17 Fe1 C15 C19 -80.85(15) no
C15 Fe1 C18 C17 -82.37(15) no
C15 Fe1 C18 C19 38.21(13) no
C18 Fe1 C15 C12 -157.5(3) no
C18 Fe1 C15 C16 81.48(16) no
C18 Fe1 C15 C19 -37.70(15) no
C15 Fe1 C19 C15 0.00(15) no
C15 Fe1 C19 C18 -118.9(3) no
C19 Fe1 C15 C12 -119.8(4) no
C19 Fe1 C15 C16 119.2(3) no
C19 Fe1 C15 C19 0.00(15) no
C15 Fe1 C20 C21 121.01(15) no
C15 Fe1 C20 C24 -119.74(16) no
C20 Fe1 C15 C12 1.3(3) no
C20 Fe1 C15 C16 -119.78(15) no
C20 Fe1 C15 C19 121.05(15) no
C15 Fe1 C21 C20 -76.7(2) no
C15 Fe1 C21 C22 163.66(14) no
C21 Fe1 C15 C12 42.3(3) no
C21 Fe1 C15 C16 -78.76(19) no
C21 Fe1 C15 C19 162.06(16) no
C15 Fe1 C22 C21 -41.5(5) no
C15 Fe1 C22 C23 -160.0(4) no
C22 Fe1 C15 C12 73.0(6) no
C22 Fe1 C15 C16 -48.1(5) no
C22 Fe1 C15 C19 -167.3(4) no
C15 Fe1 C23 C22 160.7(3) no
C15 Fe1 C23 C24 41.2(4) no
C23 Fe1 C15 C12 -70.2(5) no
C23 Fe1 C15 C16 168.7(3) no
C23 Fe1 C15 C19 49.5(4) no
C15 Fe1 C24 C20 77.9(2) no
C15 Fe1 C24 C23 -163.32(12) no
C24 Fe1 C15 C12 -40.1(3) no
C24 Fe1 C15 C16 -161.12(13) no
C24 Fe1 C15 C19 79.71(17) no
C16 Fe1 C17 C16 0.00(18) no
C16 Fe1 C17 C18 119.1(3) no
C17 Fe1 C16 C15 -118.9(3) no
C17 Fe1 C16 C17 0.00(18) no
C16 Fe1 C18 C17 -38.38(15) no
C16 Fe1 C18 C19 82.20(16) no
C18 Fe1 C16 C15 -81.68(17) no
C18 Fe1 C16 C17 37.22(16) no
C16 Fe1 C19 C15 37.71(13) no
C16 Fe1 C19 C18 -81.20(15) no
C19 Fe1 C16 C15 -38.00(13) no
C19 Fe1 C16 C17 80.90(16) no
C16 Fe1 C20 C21 79.2(2) no
C16 Fe1 C20 C24 -161.52(16) no
C20 Fe1 C16 C15 78.1(2) no
C20 Fe1 C16 C17 -163.05(17) no
C16 Fe1 C21 C20 -118.87(16) no
C16 Fe1 C21 C22 121.51(16) no
C21 Fe1 C16 C15 119.79(17) no
C21 Fe1 C16 C17 -121.32(18) no
C16 Fe1 C22 C21 -77.1(2) no
C16 Fe1 C22 C23 164.42(13) no
C22 Fe1 C16 C15 161.37(14) no
C22 Fe1 C16 C17 -79.7(2) no
C16 Fe1 C24 C20 44.5(5) no
C16 Fe1 C24 C23 163.4(4) no
C24 Fe1 C16 C15 45.8(5) no
C24 Fe1 C16 C17 164.7(4) no
C17 Fe1 C18 C17 0.00(15) no
C17 Fe1 C18 C19 120.6(3) no
C18 Fe1 C17 C16 -119.1(3) no
C18 Fe1 C17 C18 0.00(15) no
C17 Fe1 C19 C15 82.30(15) no
C17 Fe1 C19 C18 -36.61(12) no
C19 Fe1 C17 C16 -82.09(16) no
C19 Fe1 C17 C18 37.02(13) no
C17 Fe1 C20 C21 47.1(5) no
C17 Fe1 C20 C24 166.3(4) no
C20 Fe1 C17 C16 43.2(5) no
C20 Fe1 C17 C18 162.3(4) no
C17 Fe1 C21 C20 -161.46(12) no
C17 Fe1 C21 C22 78.91(19) no
C21 Fe1 C17 C16 77.8(2) no
C21 Fe1 C17 C18 -163.05(15) no
C17 Fe1 C22 C21 -120.40(16) no
C17 Fe1 C22 C23 121.17(16) no
C22 Fe1 C17 C16 120.07(16) no
C22 Fe1 C17 C18 -120.83(16) no
C17 Fe1 C23 C22 -78.2(2) no
C17 Fe1 C23 C24 162.22(15) no
C23 Fe1 C17 C16 162.15(17) no
C23 Fe1 C17 C18 -78.7(3) no
C17 Fe1 C24 C20 -165.7(4) no
C17 Fe1 C24 C23 -46.9(6) no
C24 Fe1 C17 C16 -162.9(5) no
C24 Fe1 C17 C18 -43.8(6) no
C18 Fe1 C19 C15 118.9(3) no
C18 Fe1 C19 C18 0.00(14) no
C19 Fe1 C18 C17 -120.6(3) no
C19 Fe1 C18 C19 0.00(13) no
C18 Fe1 C20 C21 -166.4(3) no
C18 Fe1 C20 C24 -47.2(5) no
C20 Fe1 C18 C17 -161.9(4) no
C20 Fe1 C18 C19 -41.3(5) no
C18 Fe1 C21 C20 166.4(3) no
C18 Fe1 C21 C22 46.8(5) no
C21 Fe1 C18 C17 43.6(5) no
C21 Fe1 C18 C19 164.2(4) no
C18 Fe1 C22 C21 -162.02(15) no
C18 Fe1 C22 C23 79.6(3) no
C22 Fe1 C18 C17 78.25(19) no
C22 Fe1 C18 C19 -161.17(15) no
C18 Fe1 C23 C22 -120.10(17) no
C18 Fe1 C23 C24 120.37(17) no
C23 Fe1 C18 C17 120.72(17) no
C23 Fe1 C18 C19 -118.71(17) no
C18 Fe1 C24 C20 161.81(15) no
C18 Fe1 C24 C23 -79.4(3) no
C24 Fe1 C18 C17 163.19(16) no
C24 Fe1 C18 C19 -76.2(2) no
C19 Fe1 C20 C21 162.96(12) no
C19 Fe1 C20 C24 -77.80(19) no
C20 Fe1 C19 C15 -77.19(18) no
C20 Fe1 C19 C18 163.91(13) no
C19 Fe1 C21 C20 -42.8(5) no
C19 Fe1 C21 C22 -162.5(3) no
C21 Fe1 C19 C15 -45.7(5) no
C21 Fe1 C19 C18 -164.6(4) no
C19 Fe1 C22 C21 162.3(4) no
C19 Fe1 C22 C23 43.8(6) no
C22 Fe1 C19 C15 167.3(4) no
C22 Fe1 C19 C18 48.4(5) no
C19 Fe1 C23 C22 -162.79(13) no
C19 Fe1 C23 C24 77.68(19) no
C23 Fe1 C19 C15 -160.36(15) no
C23 Fe1 C19 C18 80.74(19) no
C19 Fe1 C24 C20 120.46(16) no
C19 Fe1 C24 C23 -120.71(15) no
C24 Fe1 C19 C15 -118.70(15) no
C24 Fe1 C19 C18 122.39(14) no
C20 Fe1 C21 C20 0.00(15) no
C20 Fe1 C21 C22 -119.6(3) no
C21 Fe1 C20 C21 0.00(16) no
C21 Fe1 C20 C24 119.2(3) no
C20 Fe1 C22 C21 37.28(16) no
C20 Fe1 C22 C23 -81.15(18) no
C22 Fe1 C20 C21 -37.49(15) no
C22 Fe1 C20 C24 81.76(18) no
C20 Fe1 C23 C22 81.75(18) no
C20 Fe1 C23 C24 -37.78(16) no
C23 Fe1 C20 C21 -81.33(19) no
C23 Fe1 C20 C24 37.92(18) no
C20 Fe1 C24 C20 0.00(19) no
C20 Fe1 C24 C23 118.8(4) no
C24 Fe1 C20 C21 -119.2(3) no
C24 Fe1 C20 C24 0.0(2) no
C21 Fe1 C22 C21 0.00(18) no
C21 Fe1 C22 C23 -118.4(3) no
C22 Fe1 C21 C20 119.6(3) no
C22 Fe1 C21 C22 0.00(19) no
C21 Fe1 C23 C22 38.10(17) no
C21 Fe1 C23 C24 -81.43(19) no
C23 Fe1 C21 C20 81.54(19) no
C23 Fe1 C21 C22 -38.08(17) no
C21 Fe1 C24 C20 -37.52(17) no
C21 Fe1 C24 C23 81.31(19) no
C24 Fe1 C21 C20 37.61(16) no
C24 Fe1 C21 C22 -82.01(18) no
C22 Fe1 C23 C22 0.00(18) no
C22 Fe1 C23 C24 -119.5(3) no
C23 Fe1 C22 C21 118.4(3) no
C23 Fe1 C22 C23 0.00(16) no
C22 Fe1 C24 C20 -81.36(19) no
C22 Fe1 C24 C23 37.47(15) no
C24 Fe1 C22 C21 80.93(18) no
C24 Fe1 C22 C23 -37.50(15) no
C23 Fe1 C24 C20 -118.8(3) no
C23 Fe1 C24 C23 0.00(17) no
C24 Fe1 C23 C22 119.5(3) no
C24 Fe1 C23 C24 0.00(17) no
C48 Fe2 C49 C48 0.00(12) no
C48 Fe2 C49 C50 119.6(2) no
C49 Fe2 C48 C45 120.7(3) no
C49 Fe2 C48 C49 0.00(13) no
C49 Fe2 C48 C52 -117.8(2) no
C48 Fe2 C50 C49 -37.75(13) no
C48 Fe2 C50 C51 81.58(16) no
C50 Fe2 C48 C45 158.0(3) no
C50 Fe2 C48 C49 37.32(12) no
C50 Fe2 C48 C52 -80.44(14) no
C48 Fe2 C51 C50 -81.80(15) no
C48 Fe2 C51 C52 37.84(13) no
C51 Fe2 C48 C45 -158.5(3) no
C51 Fe2 C48 C49 80.87(14) no
C51 Fe2 C48 C52 -36.89(13) no
C48 Fe2 C52 C48 0.00(13) no
C48 Fe2 C52 C51 -119.8(2) no
C52 Fe2 C48 C45 -121.6(3) no
C52 Fe2 C48 C49 117.8(2) no
C52 Fe2 C48 C52 0.00(14) no
C48 Fe2 C53 C54 121.7(2) no
C48 Fe2 C53 C57 -119.4(2) no
C53 Fe2 C48 C45 2.3(3) no
C53 Fe2 C48 C49 -118.4(2) no
C53 Fe2 C48 C52 123.9(2) no
C48 Fe2 C54 C53 -76.2(3) no
C48 Fe2 C54 C55 165.16(14) no
C54 Fe2 C48 C45 42.7(3) no
C54 Fe2 C48 C49 -78.0(3) no
C54 Fe2 C48 C52 164.2(2) no
C48 Fe2 C55 C54 -37.0(5) no
C48 Fe2 C55 C56 -156.0(3) no
C55 Fe2 C48 C45 69.6(5) no
C55 Fe2 C48 C49 -51.1(5) no
C55 Fe2 C48 C52 -168.8(4) no
C48 Fe2 C56 C55 156.5(3) no
C48 Fe2 C56 C57 36.4(5) no
C56 Fe2 C48 C45 -65.7(5) no
C56 Fe2 C48 C49 173.6(4) no
C56 Fe2 C48 C52 55.9(4) no
C48 Fe2 C57 C53 78.4(2) no
C48 Fe2 C57 C56 -165.30(13) no
C57 Fe2 C48 C45 -39.1(3) no
C57 Fe2 C48 C49 -159.8(2) no
C57 Fe2 C48 C52 82.4(3) no
C49 Fe2 C50 C49 0.00(15) no
C49 Fe2 C50 C51 119.3(3) no
C50 Fe2 C49 C48 -119.6(3) no
C50 Fe2 C49 C50 0.00(16) no
C49 Fe2 C51 C50 -37.58(15) no
C49 Fe2 C51 C52 82.06(16) no
C51 Fe2 C49 C48 -82.04(16) no
C51 Fe2 C49 C50 37.52(15) no
C49 Fe2 C52 C48 38.58(13) no
C49 Fe2 C52 C51 -81.19(15) no
C52 Fe2 C49 C48 -38.75(13) no
C52 Fe2 C49 C50 80.80(15) no
C49 Fe2 C53 C54 79.3(3) no
C49 Fe2 C53 C57 -161.79(17) no
C53 Fe2 C49 C48 79.7(3) no
C53 Fe2 C49 C50 -160.7(3) no
C49 Fe2 C54 C53 -118.33(19) no
C49 Fe2 C54 C55 122.99(19) no
C54 Fe2 C49 C48 120.8(2) no
C54 Fe2 C49 C50 -119.7(2) no
C49 Fe2 C55 C54 -74.9(2) no
C49 Fe2 C55 C56 166.11(14) no
C55 Fe2 C49 C48 160.43(18) no
C55 Fe2 C49 C50 -80.0(3) no
C49 Fe2 C57 C53 43.1(5) no
C49 Fe2 C57 C56 159.4(3) no
C57 Fe2 C49 C48 48.7(5) no
C57 Fe2 C49 C50 168.2(4) no
C50 Fe2 C51 C50 0.00(17) no
C50 Fe2 C51 C52 119.6(3) no
C51 Fe2 C50 C49 -119.3(3) no
C51 Fe2 C50 C51 0.00(17) no
C50 Fe2 C52 C48 82.33(14) no
C50 Fe2 C52 C51 -37.45(13) no
C52 Fe2 C50 C49 -82.18(16) no
C52 Fe2 C50 C51 37.15(14) no
C50 Fe2 C53 C54 46.6(7) no
C50 Fe2 C53 C57 165.5(4) no
C53 Fe2 C50 C49 45.4(6) no
C53 Fe2 C50 C51 164.7(5) no
C50 Fe2 C54 C53 -160.11(15) no
C50 Fe2 C54 C55 81.2(3) no
C54 Fe2 C50 C49 78.6(3) no
C54 Fe2 C50 C51 -162.0(2) no
C50 Fe2 C55 C54 -117.55(16) no
C50 Fe2 C55 C56 123.47(17) no
C55 Fe2 C50 C49 120.01(19) no
C55 Fe2 C50 C51 -120.66(19) no
C50 Fe2 C56 C55 -76.0(2) no
C50 Fe2 C56 C57 163.88(14) no
C56 Fe2 C50 C49 160.32(17) no
C56 Fe2 C50 C51 -80.3(3) no
C51 Fe2 C52 C48 119.8(3) no
C51 Fe2 C52 C51 0.00(14) no
C52 Fe2 C51 C50 -119.6(3) no
C52 Fe2 C51 C52 0.00(13) no
C51 Fe2 C54 C53 167.6(3) no
C51 Fe2 C54 C55 48.9(6) no
C54 Fe2 C51 C50 44.3(5) no
C54 Fe2 C51 C52 163.9(4) no
C51 Fe2 C55 C54 -160.03(14) no
C51 Fe2 C55 C56 81.0(3) no
C55 Fe2 C51 C50 79.4(2) no
C55 Fe2 C51 C52 -160.93(17) no
C51 Fe2 C56 C55 -119.18(17) no
C51 Fe2 C56 C57 120.72(16) no
C56 Fe2 C51 C50 121.1(2) no
C56 Fe2 C51 C52 -119.2(2) no
C51 Fe2 C57 C53 163.35(16) no
C51 Fe2 C57 C56 -80.4(3) no
C57 Fe2 C51 C50 163.8(3) no
C57 Fe2 C51 C52 -76.6(3) no
C52 Fe2 C53 C54 163.31(15) no
C52 Fe2 C53 C57 -77.8(3) no
C53 Fe2 C52 C48 -75.2(3) no
C53 Fe2 C52 C51 165.0(2) no
C52 Fe2 C55 C54 163.9(3) no
C52 Fe2 C55 C56 44.9(5) no
C55 Fe2 C52 C48 168.8(4) no
C55 Fe2 C52 C51 49.1(5) no
C52 Fe2 C56 C55 -162.18(14) no
C52 Fe2 C56 C57 77.7(2) no
C56 Fe2 C52 C48 -158.53(18) no
C56 Fe2 C52 C51 81.7(3) no
C52 Fe2 C57 C53 121.95(18) no
C52 Fe2 C57 C56 -121.77(18) no
C57 Fe2 C52 C48 -117.0(3) no
C57 Fe2 C52 C51 123.2(3) no
C53 Fe2 C54 C53 0.0(3) no
C53 Fe2 C54 C55 -118.7(4) no
C54 Fe2 C53 C54 0.0(3) no
C54 Fe2 C53 C57 118.9(5) no
C53 Fe2 C55 C54 37.8(2) no
C53 Fe2 C55 C56 -81.2(3) no
C55 Fe2 C53 C54 -37.2(2) no
C55 Fe2 C53 C57 81.7(3) no
C53 Fe2 C56 C55 80.9(3) no
C53 Fe2 C56 C57 -39.2(3) no
C56 Fe2 C53 C54 -80.0(3) no
C56 Fe2 C53 C57 38.9(3) no
C53 Fe2 C57 C53 0.0(3) no
C53 Fe2 C57 C56 116.3(4) no
C57 Fe2 C53 C54 -118.9(5) no
C57 Fe2 C53 C57 0.0(3) no
C54 Fe2 C55 C54 0.0(3) no
C54 Fe2 C55 C56 -119.0(4) no
C55 Fe2 C54 C53 118.7(4) no
C55 Fe2 C54 C55 0.00(19) no
C54 Fe2 C56 C55 37.3(2) no
C54 Fe2 C56 C57 -82.8(3) no
C56 Fe2 C54 C53 81.6(3) no
C56 Fe2 C54 C55 -37.1(2) no
C54 Fe2 C57 C53 -37.3(2) no
C54 Fe2 C57 C56 78.9(3) no
C57 Fe2 C54 C53 37.8(3) no
C57 Fe2 C54 C55 -80.8(3) no
C55 Fe2 C56 C55 0.0(3) no
C55 Fe2 C56 C57 -120.1(3) no
C56 Fe2 C55 C54 119.0(4) no
C56 Fe2 C55 C56 0.0(2) no
C55 Fe2 C57 C53 -80.0(3) no
C55 Fe2 C57 C56 36.3(2) no
C57 Fe2 C55 C54 81.8(3) no
C57 Fe2 C55 C56 -37.2(3) no
C56 Fe2 C57 C53 -116.3(4) no
C56 Fe2 C57 C56 0.00(18) no
C57 Fe2 C56 C55 120.1(4) no
C57 Fe2 C56 C57 0.0(3) no
Mo1 P1 C1 C2 -65.82(17) no
Mo1 P1 C1 C3 171.04(12) no
Mo1 P1 C1 C4 51.8(3) no
Mo1 P1 C5 C6 93.55(17) no
Mo1 P1 C5 C7 -142.58(13) no
Mo1 P1 C5 C8 -21.6(3) no
Mo1 P1 C9 C10 -37.28(18) no
C1 P1 C5 C6 -52.9(3) no
C1 P1 C5 C7 71.0(3) no
C1 P1 C5 C8 -167.97(19) no
C5 P1 C1 C2 81.6(2) no
C5 P1 C1 C3 -41.6(3) no
C5 P1 C1 C4 -160.86(19) no
C1 P1 C9 C10 85.9(2) no
C9 P1 C1 C2 -171.31(16) no
C9 P1 C1 C3 65.5(2) no
C9 P1 C1 C4 -53.7(3) no
C5 P1 C9 C10 -162.61(18) no
C9 P1 C5 C6 -161.04(18) no
C9 P1 C5 C7 -37.2(2) no
C9 P1 C5 C8 83.8(2) no
Mo1 P2 C25 C14 -45.02(16) no
Mo1 P2 C26 C27 -137.37(14) no
Mo1 P2 C26 C28 97.54(16) no
Mo1 P2 C26 C29 -18.7(2) no
Mo1 P2 C30 C31 168.00(14) no
Mo1 P2 C30 C32 -69.8(3) no
Mo1 P2 C30 C33 48.63(19) no
C25 P2 C26 C27 -33.6(2) no
C25 P2 C26 C28 -158.68(16) no
C25 P2 C26 C29 85.04(18) no
C26 P2 C25 C14 -169.71(16) no
C25 P2 C30 C31 65.5(3) no
C25 P2 C30 C32 -172.3(2) no
C25 P2 C30 C33 -53.9(2) no
C30 P2 C25 C14 78.32(19) no
C26 P2 C30 C31 -43.1(3) no
C26 P2 C30 C32 79.1(3) no
C26 P2 C30 C33 -162.46(16) no
C30 P2 C26 C27 74.1(2) no
C30 P2 C26 C28 -51.0(2) no
C30 P2 C26 C29 -167.28(15) no
Mo2 P3 C34 C35 21.9(2) no
Mo2 P3 C34 C36 -93.7(2) no
Mo2 P3 C34 C37 140.41(16) no
Mo2 P3 C38 C39 62.8(2) no
Mo2 P3 C38 C40 -174.43(14) no
Mo2 P3 C38 C41 -53.5(3) no
Mo2 P3 C42 C43 41.5(2) no
C34 P3 C38 C39 -84.1(2) no
C34 P3 C38 C40 38.7(3) no
C34 P3 C38 C41 159.64(17) no
C38 P3 C34 C35 168.06(16) no
C38 P3 C34 C36 52.4(3) no
C38 P3 C34 C37 -73.4(3) no
C34 P3 C42 C43 166.8(2) no
C42 P3 C34 C35 -83.70(19) no
C42 P3 C34 C36 160.7(2) no
C42 P3 C34 C37 34.8(3) no
C38 P3 C42 C43 -82.0(3) no
C42 P3 C38 C39 167.58(17) no
C42 P3 C38 C40 -69.6(3) no
C42 P3 C38 C41 51.3(2) no
Mo2 P4 C58 C47 38.08(17) no
Mo2 P4 C59 C60 68.6(2) no
Mo2 P4 C59 C61 -168.94(14) no
Mo2 P4 C59 C62 -50.7(3) no
Mo2 P4 C63 C64 143.32(16) no
Mo2 P4 C63 C65 -92.57(18) no
Mo2 P4 C63 C66 23.8(3) no
C58 P4 C59 C60 172.99(17) no
C58 P4 C59 C61 -64.6(3) no
C58 P4 C59 C62 53.7(2) no
C59 P4 C58 C47 -84.9(2) no
C58 P4 C63 C64 38.3(3) no
C58 P4 C63 C65 162.46(17) no
C58 P4 C63 C66 -81.2(2) no
C63 P4 C58 C47 163.25(18) no
C59 P4 C63 C64 -69.5(3) no
C59 P4 C63 C65 54.7(2) no
C59 P4 C63 C66 171.01(18) no
C63 P4 C59 C60 -79.5(2) no
C63 P4 C59 C61 43.0(3) no
C63 P4 C59 C62 161.24(17) no
Mo1 N1 C10 C9 6.7(4) no
Mo1 N1 C10 C11 -170.34(16) no
Mo1 N1 C14 C13 170.83(16) no
Mo1 N1 C14 C25 -5.1(3) no
C10 N1 C14 C13 -3.6(4) no
C10 N1 C14 C25 -179.5(2) no
C14 N1 C10 C9 -178.8(2) no
C14 N1 C10 C11 4.1(4) no
Mo2 N8 C43 C42 6.1(4) no
Mo2 N8 C43 C44 -172.08(17) no
Mo2 N8 C47 C46 172.83(17) no
Mo2 N8 C47 C58 -6.8(4) no
C43 N8 C47 C46 -1.0(4) no
C43 N8 C47 C58 179.4(3) no
C47 N8 C43 C42 179.8(3) no
C47 N8 C43 C44 1.6(4) no
P1 C9 C10 N1 24.7(3) no
P1 C9 C10 C11 -158.17(19) no
N1 C10 C11 C12 -1.0(5) no
C9 C10 C11 C12 -177.9(3) no
C10 C11 C12 C13 -2.8(4) no
C10 C11 C12 C15 173.9(3) no
C11 C12 C13 C14 3.3(4) no
C11 C12 C15 Fe1 -77.8(4) no
C11 C12 C15 C16 9.1(5) no
C11 C12 C15 C19 -164.3(3) no
C13 C12 C15 Fe1 98.8(4) no
C13 C12 C15 C16 -174.3(3) no
C13 C12 C15 C19 12.3(5) no
C15 C12 C13 C14 -173.4(3) no
C12 C13 C14 N1 -0.1(5) no
C12 C13 C14 C25 175.6(3) no
N1 C14 C25 P2 38.0(3) no
C13 C14 C25 P2 -137.9(3) no
Fe1 C15 C16 Fe1 0.000(12) no
Fe1 C15 C16 C17 -59.82(17) no
Fe1 C15 C19 Fe1 0.000(15) no
Fe1 C15 C19 C18 59.66(18) no
C12 C15 C16 Fe1 -115.8(3) no
C12 C15 C16 C17 -175.6(3) no
C12 C15 C19 Fe1 116.0(3) no
C12 C15 C19 C18 175.6(3) no
C16 C15 C19 Fe1 -58.5(3) no
C16 C15 C19 C18 1.2(4) no
C19 C15 C16 Fe1 58.6(2) no
C19 C15 C16 C17 -1.2(4) no
Fe1 C16 C17 Fe1 0.000(16) no
Fe1 C16 C17 C18 -59.40(18) no
C15 C16 C17 Fe1 60.2(3) no
C15 C16 C17 C18 0.8(4) no
Fe1 C17 C18 Fe1 0.000(12) no
Fe1 C17 C18 C19 -58.77(19) no
C16 C17 C18 Fe1 58.7(3) no
C16 C17 C18 C19 -0.0(4) no
Fe1 C18 C19 Fe1 0.000(16) no
Fe1 C18 C19 C15 -59.67(17) no
C17 C18 C19 Fe1 59.0(3) no
C17 C18 C19 C15 -0.7(4) no
Fe1 C20 C21 Fe1 0.0 no
Fe1 C20 C21 C22 58.9(2) no
Fe1 C20 C24 Fe1 0.000(15) no
Fe1 C20 C24 C23 -59.3(2) no
C21 C20 C24 Fe1 59.8(3) no
C21 C20 C24 C23 0.5(4) no
C24 C20 C21 Fe1 -59.7(3) no
C24 C20 C21 C22 -0.8(4) no
Fe1 C21 C22 Fe1 0.000(15) no
Fe1 C21 C22 C23 59.9(3) no
C20 C21 C22 Fe1 -59.0(3) no
C20 C21 C22 C23 0.9(4) no
Fe1 C22 C23 Fe1 0.000(13) no
Fe1 C22 C23 C24 59.6(2) no
C21 C22 C23 Fe1 -60.1(3) no
C21 C22 C23 C24 -0.6(4) no
Fe1 C23 C24 Fe1 0.000(13) no
Fe1 C23 C24 C20 59.5(2) no
C22 C23 C24 Fe1 -59.4(3) no
C22 C23 C24 C20 0.0(4) no
P3 C42 C43 N8 -35.5(4) no
P3 C42 C43 C44 142.7(2) no
N8 C43 C44 C45 -0.4(5) no
C42 C43 C44 C45 -178.4(3) no
C43 C44 C45 C46 -1.5(4) no
C43 C44 C45 C48 177.0(3) no
C44 C45 C46 C47 2.2(5) no
C44 C45 C48 Fe2 -105.3(3) no
C44 C45 C48 C49 -17.3(5) no
C44 C45 C48 C52 166.8(3) no
C46 C45 C48 Fe2 73.2(4) no
C46 C45 C48 C49 161.1(3) no
C46 C45 C48 C52 -14.7(5) no
C48 C45 C46 C47 -176.4(3) no
C45 C46 C47 N8 -0.9(5) no
C45 C46 C47 C58 178.7(3) no
N8 C47 C58 P4 -25.5(4) no
C46 C47 C58 P4 154.9(3) no
Fe2 C48 C49 Fe2 0.000(13) no
Fe2 C48 C49 C50 -59.34(17) no
Fe2 C48 C52 Fe2 0.000(16) no
Fe2 C48 C52 C51 60.03(18) no
C45 C48 C49 Fe2 -117.1(3) no
C45 C48 C49 C50 -176.4(3) no
C45 C48 C52 Fe2 116.8(3) no
C45 C48 C52 C51 176.8(3) no
C49 C48 C52 Fe2 -59.7(2) no
C49 C48 C52 C51 0.3(3) no
C52 C48 C49 Fe2 59.5(2) no
C52 C48 C49 C50 0.1(3) no
Fe2 C49 C50 Fe2 0.000(17) no
Fe2 C49 C50 C51 -59.69(17) no
C48 C49 C50 Fe2 59.2(2) no
C48 C49 C50 C51 -0.5(3) no
Fe2 C50 C51 Fe2 0.000(18) no
Fe2 C50 C51 C52 -58.74(17) no
C49 C50 C51 Fe2 59.4(2) no
C49 C50 C51 C52 0.7(4) no
Fe2 C51 C52 Fe2 0.000(15) no
Fe2 C51 C52 C48 -59.50(17) no
C50 C51 C52 Fe2 58.9(2) no
C50 C51 C52 C48 -0.6(4) no
Fe2 C53 C54 Fe2 0.000(14) no
Fe2 C53 C54 C55 60.7(3) no
Fe2 C53 C57 Fe2 0.000(18) no
Fe2 C53 C57 C56 -61.3(2) no
C54 C53 C57 Fe2 60.1(3) no
C54 C53 C57 C56 -1.1(5) no
C57 C53 C54 Fe2 -60.1(3) no
C57 C53 C54 C55 0.6(5) no
Fe2 C54 C55 Fe2 0.000(15) no
Fe2 C54 C55 C56 60.5(3) no
C53 C54 C55 Fe2 -60.3(3) no
C53 C54 C55 C56 0.2(5) no
Fe2 C55 C56 Fe2 0.000(15) no
Fe2 C55 C56 C57 59.3(3) no
C54 C55 C56 Fe2 -60.2(3) no
C54 C55 C56 C57 -0.9(4) no
Fe2 C56 C57 Fe2 0.000(14) no
Fe2 C56 C57 C53 60.9(2) no
C55 C56 C57 Fe2 -59.6(3) no
C55 C56 C57 C53 1.3(4) no
C67 C68 C69 C70 -59.4(14) no
C67 C68 C69 C71 -137(3) no
C67 C68 C70 C69 138.0(10) no
C67 C68 C70 C71 161.1(7) no
C69 C68 C70 C69 0.0(10) no
C69 C68 C70 C71 23.0(11) no
C70 C68 C69 C70 0.0(9) no
C70 C68 C69 C71 -77(3) no
C68 C69 C70 C68 0.0(5) no
C68 C69 C70 C71 -150.6(13) no
C68 C69 C71 C70 79(3) no
C68 C69 C71 C72 82(3) no
C70 C69 C71 C70 0.0(8) no
C70 C69 C71 C72 3.0(18) no
C71 C69 C70 C68 150.6(13) no
C71 C69 C70 C71 0.0(6) no
C68 C70 C71 C69 -21.7(6) no
C68 C70 C71 C72 160.7(9) no
C69 C70 C71 C69 0.0(9) no
C69 C70 C71 C72 -177.7(14) no
